data_7716810
loop_
_publ_author_name
'Tersch&#xfc;ren, Tatjana'
'Schnakenburg, Gregor'
'Streubel, Rainer'

_publ_section_title
;
 Tapping into the coordinative potential of a <i>C</i>-functional
 1,4-diphosphabarrelene using two sets of complementary ligand centres.
;
_journal_issue 32
_journal_name_full 'Dalton transactions (Cambridge, England : 2003)'
_journal_page_first 13335
_journal_page_last 13339
_journal_paper_doi 10.1039/d4dt01817f
_journal_volume 53
_journal_year 2024
_chemical_formula_moiety 'C56 H88 Cl4 N4 P2 Rh4 Se2, 2(C7 H8)'
_chemical_formula_sum 'C70 H104 Cl4 N4 P2 Rh4 Se2'
_chemical_formula_weight 1774.87
_chemical_name_systematic TT-808
_space_group_crystal_system triclinic
_space_group_IT_number 2
_space_group_name_Hall '-P 1'
_space_group_name_H-M_alt 'P -1'
_atom_sites_solution_hydrogens geom
_atom_sites_solution_primary dual
_audit_creation_date 2024-06-17
_audit_creation_method
;
Olex2 1.5
(compiled 2024.02.16 svn.r378c4104 for OlexSys, GUI svn.r6928)
;
_audit_update_record
;
2024-06-17 deposited with the CCDC.	2024-07-19 downloaded from the CCDC.
;
_cell_angle_alpha 109.729(2)
_cell_angle_beta 92.124(3)
_cell_angle_gamma 106.197(2)
_cell_formula_units_Z 2
_cell_length_a 13.2812(4)
_cell_length_b 15.1399(5)
_cell_length_c 20.6038(7)
_cell_measurement_reflns_used 40940
_cell_measurement_temperature 100
_cell_measurement_theta_max 70.97
_cell_measurement_theta_min 3.51
_cell_volume 3705.3(2)
_computing_molecular_graphics 'Olex2 1.5 (Dolomanov et al., 2009)'
_computing_publication_material 'Olex2 1.5 (Dolomanov et al., 2009)'
_computing_structure_refinement 'XL  (Sheldrick, 2008)'
_computing_structure_solution 'SHELXT 2018/2 (Sheldrick, 2018)'
_diffrn_ambient_temperature 100
_diffrn_detector Pilatus200K
_diffrn_detector_area_resol_mean 5.81
_diffrn_detector_type 'DECTRIS PILATUS 200K'
_diffrn_measured_fraction_theta_full 0.987
_diffrn_measured_fraction_theta_max 0.975
_diffrn_measurement_device 'Eulerian 4-circle diffractometer'
_diffrn_measurement_device_type 'STOE Stadivari'
_diffrn_measurement_method 'rotation method, \w scans'
_diffrn_radiation_collimation '1.2 0.6 mm diameter'
_diffrn_radiation_monochromator 'Graded multilayer mirror'
_diffrn_radiation_polarisn_norm 270
_diffrn_radiation_probe x-ray
_diffrn_radiation_type 'Cu K\a'
_diffrn_radiation_wavelength 1.54186
_diffrn_reflns_av_R_equivalents 0.0458
_diffrn_reflns_av_unetI/netI 0.0426
_diffrn_reflns_Laue_measured_fraction_full 0.987
_diffrn_reflns_Laue_measured_fraction_max 0.975
_diffrn_reflns_limit_h_max 15
_diffrn_reflns_limit_h_min -16
_diffrn_reflns_limit_k_max 18
_diffrn_reflns_limit_k_min -15
_diffrn_reflns_limit_l_max 11
_diffrn_reflns_limit_l_min -24
_diffrn_reflns_number 54383
_diffrn_reflns_point_group_measured_fraction_full 0.987
_diffrn_reflns_point_group_measured_fraction_max 0.975
_diffrn_reflns_theta_full 67.686
_diffrn_reflns_theta_max 70.547
_diffrn_reflns_theta_min 4.609
_diffrn_source 'Axo Cu'
_diffrn_source_current 1.00
_diffrn_source_power 0.050
_diffrn_source_target Cu
_diffrn_source_type 'Microfocus tube'
_diffrn_source_voltage 50
_exptl_absorpt_coefficient_mu 10.254
_exptl_absorpt_correction_T_max 0.2369
_exptl_absorpt_correction_T_min 0.0800
_exptl_absorpt_correction_type multi-scan
_exptl_absorpt_process_details
;
STOE LANA, absorption correction by scaling of reflection intensities.
J. Koziskova, F. Hahn, J. Richter, J. Kozisek, "Comparison of different
absorption corrections on the model structure of tetrakis(\m~2~-acetato)-
diaqua-di-copper(II)", Acta Chimica Slovaca, vol. 9, no. 2, 2016, pp. 136 - 140.
Afterwards a spherical absorption correction was performed within STOE LANA.
;
_exptl_crystal_colour 'clear yellow'
_exptl_crystal_colour_lustre clear
_exptl_crystal_colour_primary yellow
_exptl_crystal_density_diffrn 1.591
_exptl_crystal_description plate
_exptl_crystal_F_000 1796
_exptl_crystal_size_max 0.12
_exptl_crystal_size_mid 0.1
_exptl_crystal_size_min 0.05
_refine_diff_density_max 1.500
_refine_diff_density_min -1.350
_refine_diff_density_rms 0.200
_refine_ls_extinction_method none
_refine_ls_goodness_of_fit_ref 1.107
_refine_ls_hydrogen_treatment constr
_refine_ls_matrix_type full
_refine_ls_number_parameters 896
_refine_ls_number_reflns 13851
_refine_ls_number_restraints 1132
_refine_ls_restrained_S_all 1.075
_refine_ls_R_factor_all 0.0951
_refine_ls_R_factor_gt 0.0697
_refine_ls_shift/su_max 0.001
_refine_ls_shift/su_mean 0.000
_refine_ls_structure_factor_coef Fsqd
_refine_ls_weighting_details 'w=1/[\s^2^(Fo^2^)+(0.0631P)^2^+62.3057P] where P=(Fo^2^+2Fc^2^)/3'
_refine_ls_weighting_scheme calc
_refine_ls_wR_factor_gt 0.1723
_refine_ls_wR_factor_ref 0.1874
_reflns_Friedel_coverage 0.000
_reflns_number_gt 10483
_reflns_number_total 13851
_reflns_threshold_expression 'I > 2\s(I)'
_cod_data_source_file d4dt01817f2.cif
_cod_data_source_block A
_cod_depositor_comments 'Adding full bibliography for 7716810--7716811.cif.'
_cod_database_code 7716810
_shelx_shelxl_version_number 2019/1
_shelx_space_group_comment
;
The symmetry employed for this shelxl refinement is uniquely defined
by the following loop, which should always be used as a source of
symmetry information in preference to the above space-group names.
They are only intended as comments.
;
_shelx_estimated_absorpt_t_max 0.628
_shelx_estimated_absorpt_t_min 0.373
_olex2_refinement_description
;
1. Fixed Uiso
 At 1.2 times of:
  All C(H) groups, All C(H,H) groups, All C(H,H,H,H) groups
 At 1.5 times of:
  All C(H,H,H) groups
2. Restrained distances
 C57-C63
 1.54 with sigma of 0.001
 C56-C55 \\sim C52-C51 \\sim C56-C49 \\sim C55-C54 \\sim C51-C50 \\sim C53-C52
 with sigma of 0.02
 C70-C64 \\sim C70S-C64S
 with sigma of 0.02
 C57-C58 \\sim C57A-C58A
 with sigma of 0.02
 C57-C62 \\sim C57A-C62A
 with sigma of 0.02
 C57-C63 \\sim C57A-C63A
 with sigma of 0.02
 C58-C59 \\sim C58A-C59A
 with sigma of 0.02
 C59-C60 \\sim C59A-C60A
 with sigma of 0.02
 C60-C61 \\sim C60A-C61A
 with sigma of 0.02
 C61-C62 \\sim C61A-C62A
 with sigma of 0.02
 C57-C59 \\sim C57A-C59A
 with sigma of 0.04
 C57-C61 \\sim C57A-C61A
 with sigma of 0.04
 C58-C60 \\sim C58A-C60A
 with sigma of 0.04
 C58-C62 \\sim C58A-C62A
 with sigma of 0.04
 C58-C63 \\sim C58A-C63A
 with sigma of 0.04
 C59-C61 \\sim C59A-C61A
 with sigma of 0.04
 C60-C62 \\sim C60A-C62A
 with sigma of 0.04
 C62-C63 \\sim C62A-C63A
 with sigma of 0.04
3. Uiso/Uaniso restraints and constraints
C70 \\sim C64 \\sim C65 \\sim C66 \\sim C67 \\sim C68 \\sim C69: within 2A with
sigma of 0.001 and sigma for terminal atoms of 0.02 within 2A
C50 \\sim C49 \\sim C56 \\sim C55 \\sim C54 \\sim C52 \\sim C51 \\sim C53:
within 2A with sigma of 0.01 and sigma for terminal atoms of 0.02 within 2A
Uanis(C60) \\sim Ueq, Uanis(C58) \\sim Ueq, Uanis(C59) \\sim Ueq, Uanis(C57)
\\sim Ueq, Uanis(C62) \\sim Ueq, Uanis(C61) \\sim Ueq, Uanis(C63) \\sim Ueq:
with sigma of 0.02 and sigma for terminal atoms of 0.04
Uanis(C70S) \\sim Ueq, Uanis(C64S) \\sim Ueq, Uanis(C65S) \\sim Ueq,
Uanis(C66S) \\sim Ueq, Uanis(C67S) \\sim Ueq, Uanis(C68S) \\sim Ueq,
Uanis(C69S) \\sim Ueq: with sigma of 0.02 and sigma for terminal atoms of 0.04
Uanis(C68) \\sim Ueq, Uanis(C67) \\sim Ueq, Uanis(C66) \\sim Ueq, Uanis(C65)
\\sim Ueq, Uanis(C64) \\sim Ueq, Uanis(C69) \\sim Ueq, Uanis(C70) \\sim Ueq:
with sigma of 0.02 and sigma for terminal atoms of 0.04
4. Rigid body (RIGU) restrains
 All non-hydrogen atoms
 with sigma for 1-2 distances of 0.001 and sigma for 1-3 distances of 0.001
5. Others
 Sof(C27S)=Sof(H27S)=Sof(C28S)=Sof(H28C)=Sof(H28D)=Sof(H29C)=Sof(H29D)=
 Sof(H32C)=Sof(H32D)=Sof(C33S)=Sof(H33C)=Sof(H33D)=Sof(C34S)=Sof(H34S)=1-FVAR(1)
 Sof(C27)=Sof(H27)=Sof(C28)=Sof(H28A)=Sof(H28B)=Sof(H29A)=Sof(H29B)=Sof(H32A)=
 Sof(H32B)=Sof(C33)=Sof(H33A)=Sof(H33B)=Sof(C34)=Sof(H34)=FVAR(1)
 Sof(C64S)=Sof(C65S)=Sof(H65S)=Sof(C66S)=Sof(H66S)=Sof(C67S)=Sof(H67S)=
 Sof(C68S)=Sof(H68S)=Sof(C69S)=Sof(H69S)=Sof(C70S)=Sof(H70D)=Sof(H70E)=
 Sof(H70F)=1-FVAR(2)
 Sof(C64)=Sof(C65)=Sof(H65)=Sof(C66)=Sof(H66)=Sof(C67)=Sof(H67)=Sof(C68)=
 Sof(H68)=Sof(C69)=Sof(H69)=Sof(C70)=Sof(H70A)=Sof(H70B)=Sof(H70C)=FVAR(2)
 Sof(C57A)=Sof(C58A)=Sof(H58A)=Sof(C59A)=Sof(H59A)=Sof(C60A)=Sof(H60A)=
 Sof(C61A)=Sof(H61A)=Sof(C62A)=Sof(H62A)=Sof(C63A)=Sof(H63D)=Sof(H63E)=
 Sof(H63F)=1-FVAR(3)
 Sof(C57)=Sof(C58)=Sof(H58)=Sof(C59)=Sof(H59)=Sof(C60)=Sof(H60)=Sof(C61)=
 Sof(H61)=Sof(C62)=Sof(H62)=Sof(C63)=Sof(H63A)=Sof(H63B)=Sof(H63C)=FVAR(3)
6.a Ternary CH refined with riding coordinates:
 C8(H8), C9(H9), C12(H12), C13(H13), C27(H27), C27S(H27S), C30(H30), C31(H31),
 C34(H34), C34S(H34S), C41(H41), C42(H42), C45(H45), C46(H46), C49(H49),
 C50(H50), C53(H53), C54(H54)
6.b Secondary CH2 refined with riding coordinates:
 C4(H4A,H4B), C5(H5A,H5B), C6(H6A,H6B), C10(H10A,H10B), C11(H11A,H11B),
 C14(H14A,H14B), C15(H15A,H15B), C16(H16A,H16B), C17(H17A,H17B), C18(H18A,H18B),
  C23(H23A,H23B), C24(H24A,H24B), C25(H25A,H25B), C28(H28A,H28B), C28S(H28C,
 H28D), C29(H29A,H29B), C29(H29C,H29D), C32(H32A,H32B), C32(H32C,H32D),
 C33(H33A,H33B), C33S(H33C,H33D), C35(H35A,H35B), C36(H36A,H36B), C37(H37A,
 H37B), C39(H39A,H39B), C40(H40A,H40B), C43(H43A,H43B), C44(H44A,H44B),
 C47(H47A,H47B), C48(H48A,H48B), C51(H51A,H51B), C52(H52A,H52B), C55(H55A,H55B),
  C56(H56A,H56B)
6.c Me refined with riding coordinates:
 C7(H7A,H7B,H7C), C19(H19A,H19B,H19C), C26(H26A,H26B,H26C), C38(H38A,H38B,H38C)
6.d Aromatic/amide H refined with riding coordinates:
 C58(H58), C59(H59), C60(H60), C61(H61), C62(H62), C65(H65), C66(H66),
 C67(H67), C68(H68), C69(H69), C65S(H65S), C66S(H66S), C67S(H67S), C68S(H68S),
 C69S(H69S), C58A(H58A), C59A(H59A), C60A(H60A), C61A(H61A), C62A(H62A)
6.e Fitted hexagon refined as free rotating group:
 C57(C58,C59,C60,C61,C62), C64(C65,C66,C67,C68,C69), C64S(C65S,C66S,C67S,C68S,
 C69S), C57A(C58A,C59A,C60A,C61A,C62A)
6.f Idealised Me refined as rotating group:
 C63(H63A,H63B,H63C), C70(H70A,H70B,H70C), C70S(H70D,H70E,H70F), C63A(H63D,
 H63E,H63F)
;
_olex2_submission_special_instructions 'No special instructions were received'

loop_
_space_group_symop_operation_xyz
'x, y, z'
'-x, -y, -z'

loop_
_atom_site_label
_atom_site_type_symbol
_atom_site_fract_x
_atom_site_fract_y
_atom_site_fract_z
_atom_site_U_iso_or_equiv
_atom_site_adp_type
_atom_site_occupancy
_atom_site_site_symmetry_order
_atom_site_calc_flag
_atom_site_refinement_flags_posn
_atom_site_refinement_flags_adp
_atom_site_refinement_flags_occupancy
_atom_site_disorder_assembly
_atom_site_disorder_group
Rh1 Rh 0.38901(5) 0.76141(5) 0.62173(4) 0.02498(17) Uani 1 1 d . . . . .
Rh2 Rh 0.35518(6) 0.22007(6) 0.03016(4) 0.03254(19) Uani 1 1 d . . . . .
Rh3 Rh 0.54826(5) 0.74090(5) 0.29763(4) 0.02541(17) Uani 1 1 d . . . . .
Rh4 Rh 0.09620(5) 0.30026(5) 0.31557(4) 0.02549(17) Uani 1 1 d . . . . .
Se1 Se 0.25202(8) 0.78205(7) 0.54613(5) 0.0263(2) Uani 1 1 d . . . . .
Se2 Se 0.25165(8) 0.33355(7) 0.02642(5) 0.0308(2) Uani 1 1 d . . . . .
Cl1 Cl 0.47401(18) 0.68551(17) 0.52721(12) 0.0329(5) Uani 1 1 d . . . . .
Cl2 Cl 0.3626(2) 0.25913(19) 0.15249(12) 0.0377(6) Uani 1 1 d . . . . .
Cl3 Cl 0.40974(19) 0.76915(17) 0.24071(12) 0.0335(5) Uani 1 1 d . . . . .
Cl4 Cl -0.01828(18) 0.39082(16) 0.30517(12) 0.0311(5) Uani 1 1 d . . . . .
P1 P 0.42354(17) 0.60907(16) 0.30389(12) 0.0236(5) Uani 1 1 d . . . . .
P2 P 0.23272(17) 0.42959(16) 0.31652(12) 0.0235(5) Uani 1 1 d . . . . .
N1 N 0.3313(6) 0.7180(5) 0.4158(4) 0.0241(12) Uani 1 1 d . . . . .
N2 N 0.2123(6) 0.5973(5) 0.4320(4) 0.0262(12) Uani 1 1 d . . . . .
N3 N 0.3444(6) 0.4913(6) 0.1579(4) 0.0282(13) Uani 1 1 d . . . . .
N4 N 0.2058(6) 0.3812(5) 0.1675(4) 0.0254(12) Uani 1 1 d . . . . .
C1 C 0.3241(7) 0.6314(6) 0.3611(5) 0.0242(13) Uani 1 1 d . . . . .
C2 C 0.2633(7) 0.6956(6) 0.4591(5) 0.0244(14) Uani 1 1 d . . . . .
C3 C 0.2510(7) 0.5574(6) 0.3710(5) 0.0243(13) Uani 1 1 d . . . . .
C4 C 0.3958(7) 0.8195(6) 0.4266(5) 0.0255(14) Uani 1 1 d . . . . .
H4A H 0.456744 0.817789 0.400461 0.031 Uiso 1 1 calc R U . . .
H4B H 0.423973 0.855442 0.476693 0.031 Uiso 1 1 calc R U . . .
C5 C 0.3323(7) 0.8730(7) 0.4029(5) 0.0294(18) Uani 1 1 d . . . . .
H5A H 0.271797 0.875122 0.429369 0.035 Uiso 1 1 calc R U . . .
H5B H 0.303528 0.836520 0.352946 0.035 Uiso 1 1 calc R U . . .
C6 C 0.3988(8) 0.9782(7) 0.4132(5) 0.0320(19) Uani 1 1 d . . . . .
H6A H 0.425054 1.015262 0.463446 0.038 Uiso 1 1 calc R U . . .
H6B H 0.461075 0.975960 0.388507 0.038 Uiso 1 1 calc R U . . .
C7 C 0.3366(8) 1.0327(8) 0.3864(6) 0.040(2) Uani 1 1 d . . . . .
H7A H 0.382483 1.099571 0.394210 0.060 Uiso 1 1 calc R U . . .
H7B H 0.311672 0.997192 0.336474 0.060 Uiso 1 1 calc R U . . .
H7C H 0.275645 1.036501 0.411425 0.060 Uiso 1 1 calc R U . . .
C8 C 0.4498(8) 0.6952(7) 0.6824(5) 0.0321(14) Uani 1 1 d . . . . .
H8 H 0.471964 0.637672 0.654019 0.038 Uiso 1 1 calc R U . . .
C9 C 0.5237(8) 0.7858(7) 0.6920(5) 0.0326(14) Uani 1 1 d . . . . .
H9 H 0.588025 0.780300 0.669257 0.039 Uiso 1 1 calc R U . . .
C10 C 0.5443(8) 0.8785(7) 0.7567(5) 0.0351(18) Uani 1 1 d . . . . .
H10A H 0.619804 0.918348 0.764637 0.042 Uiso 1 1 calc R U . . .
H10B H 0.529797 0.859578 0.797802 0.042 Uiso 1 1 calc R U . . .
C11 C 0.4745(8) 0.9410(8) 0.7493(6) 0.0365(18) Uani 1 1 d . . . . .
H11A H 0.461622 0.978424 0.796155 0.044 Uiso 1 1 calc R U . . .
H11B H 0.513170 0.989311 0.729254 0.044 Uiso 1 1 calc R U . . .
C12 C 0.3700(8) 0.8814(7) 0.7043(5) 0.0344(14) Uani 1 1 d . . . . .
H12 H 0.332259 0.921248 0.689040 0.041 Uiso 1 1 calc R U . . .
C13 C 0.3024(8) 0.7936(7) 0.7077(5) 0.0350(14) Uani 1 1 d . . . . .
H13 H 0.225620 0.782282 0.693642 0.042 Uiso 1 1 calc R U . . .
C14 C 0.3226(8) 0.7525(8) 0.7618(6) 0.0371(18) Uani 1 1 d . . . . .
H14A H 0.254422 0.723354 0.775801 0.045 Uiso 1 1 calc R U . . .
H14B H 0.367534 0.806568 0.803508 0.045 Uiso 1 1 calc R U . . .
C15 C 0.3781(8) 0.6728(8) 0.7344(6) 0.0366(17) Uani 1 1 d . . . . .
H15A H 0.420573 0.670407 0.773902 0.044 Uiso 1 1 calc R U . . .
H15B H 0.324085 0.607380 0.711615 0.044 Uiso 1 1 calc R U . . .
C16 C 0.1438(7) 0.5413(6) 0.4688(5) 0.0261(14) Uani 1 1 d . . . . .
H16A H 0.084530 0.487866 0.435196 0.031 Uiso 1 1 calc R U . . .
H16B H 0.113478 0.585627 0.503937 0.031 Uiso 1 1 calc R U . . .
C17 C 0.2082(7) 0.4969(7) 0.5049(5) 0.0301(17) Uani 1 1 d . . . . .
H17A H 0.230983 0.446562 0.469218 0.036 Uiso 1 1 calc R U . . .
H17B H 0.272531 0.549390 0.533779 0.036 Uiso 1 1 calc R U . . .
C18 C 0.1441(8) 0.4500(8) 0.5504(6) 0.036(2) Uani 1 1 d . . . . .
H18A H 0.079708 0.397221 0.521800 0.044 Uiso 1 1 calc R U . . .
H18B H 0.121525 0.500118 0.586493 0.044 Uiso 1 1 calc R U . . .
C19 C 0.2113(9) 0.4061(9) 0.5855(7) 0.045(3) Uani 1 1 d . . . . .
H19A H 0.169420 0.375781 0.615019 0.067 Uiso 1 1 calc R U . . .
H19B H 0.232754 0.356030 0.549693 0.067 Uiso 1 1 calc R U . . .
H19C H 0.274478 0.458697 0.614242 0.067 Uiso 1 1 calc R U . . .
C20 C 0.3334(7) 0.5163(6) 0.2273(5) 0.0237(12) Uani 1 1 d . . . . .
C21 C 0.2656(7) 0.4059(7) 0.1217(5) 0.0272(14) Uani 1 1 d . . . . .
C22 C 0.2494(7) 0.4487(6) 0.2338(5) 0.0249(12) Uani 1 1 d . . . . .
C23 C 0.4334(8) 0.5365(7) 0.1272(5) 0.0356(16) Uani 1 1 d . . . . .
H23A H 0.457093 0.609088 0.151433 0.043 Uiso 1 1 calc R U . . .
H23B H 0.410177 0.521723 0.077394 0.043 Uiso 1 1 calc R U . . .
C24 C 0.5272(9) 0.4952(8) 0.1341(7) 0.049(2) Uani 1 1 d . . . . .
H24A H 0.556205 0.518180 0.184000 0.059 Uiso 1 1 calc R U . . .
H24B H 0.499992 0.422173 0.116435 0.059 Uiso 1 1 calc R U . . .
C25 C 0.6123(13) 0.5258(14) 0.0960(11) 0.085(5) Uani 1 1 d . . . . .
H25A H 0.636719 0.598650 0.111418 0.102 Uiso 1 1 calc R U . . .
H25B H 0.584857 0.498804 0.045605 0.102 Uiso 1 1 calc R U . . .
C26 C 0.7055(13) 0.4902(14) 0.1075(12) 0.097(6) Uani 1 1 d . . . . .
H26A H 0.761055 0.512043 0.081223 0.146 Uiso 1 1 calc R U . . .
H26B H 0.733737 0.517801 0.157258 0.146 Uiso 1 1 calc R U . . .
H26C H 0.681907 0.418017 0.091486 0.146 Uiso 1 1 calc R U . . .
C27 C 0.5057(19) 0.1924(19) 0.0361(12) 0.041(2) Uani 0.518(13) 1 d . . P A 1
H27 H 0.545752 0.219053 0.084255 0.050 Uiso 0.518(13) 1 calc R U P A 1
C28 C 0.5707(18) 0.2162(17) -0.0178(11) 0.043(3) Uani 0.518(13) 1 d . . P A 1
H28A H 0.616156 0.285937 0.001671 0.052 Uiso 0.518(13) 1 calc R U P A 1
H28B H 0.617232 0.173931 -0.030153 0.052 Uiso 0.518(13) 1 calc R U P A 1
C27S C 0.465(2) 0.138(2) 0.0284(14) 0.041(2) Uani 0.482(13) 1 d . . P A 2
H27S H 0.511169 0.159000 0.073683 0.049 Uiso 0.482(13) 1 calc R U P A 2
C28S C 0.5232(19) 0.1339(17) -0.0335(11) 0.040(3) Uani 0.482(13) 1 d . . P A 2
H28C H 0.502031 0.064310 -0.065843 0.048 Uiso 0.482(13) 1 calc R U P A 2
H28D H 0.599990 0.153896 -0.016920 0.048 Uiso 0.482(13) 1 calc R U P A 2
C29 C 0.5052(9) 0.2009(9) -0.0771(6) 0.0439(18) Uani 1 1 d . . . . .
H29A H 0.493163 0.132336 -0.109393 0.053 Uiso 0.518(13) 1 calc R U P A 1
H29B H 0.543794 0.245245 -0.100128 0.053 Uiso 0.518(13) 1 calc R U P A 1
H29C H 0.561776 0.265365 -0.059883 0.053 Uiso 0.482(13) 1 calc R U P A 2
H29D H 0.507963 0.167367 -0.127056 0.053 Uiso 0.482(13) 1 calc R U P A 2
C30 C 0.3977(9) 0.2166(8) -0.0679(6) 0.0412(15) Uani 1 1 d . . . . .
H30 H 0.389353 0.272872 -0.080328 0.049 Uiso 1 1 calc R U . . .
C31 C 0.3035(9) 0.1419(8) -0.0781(6) 0.0423(15) Uani 1 1 d . . . . .
H31 H 0.239630 0.153387 -0.096838 0.051 Uiso 1 1 calc R U . . .
C32 C 0.2969(10) 0.0340(9) -0.0981(6) 0.0459(19) Uani 1 1 d . . . . .
H32A H 0.307094 0.007060 -0.147510 0.055 Uiso 0.518(13) 1 calc R U P A 1
H32B H 0.225952 -0.004336 -0.092973 0.055 Uiso 0.518(13) 1 calc R U P A 1
H32C H 0.227452 -0.006775 -0.127038 0.055 Uiso 0.482(13) 1 calc R U P A 2
H32D H 0.352306 0.021757 -0.127738 0.055 Uiso 0.482(13) 1 calc R U P A 2
C33 C 0.387(2) 0.0231(17) -0.0491(11) 0.044(3) Uani 0.518(13) 1 d . . P A 1
H33A H 0.358267 -0.039552 -0.041029 0.053 Uiso 0.518(13) 1 calc R U P A 1
H33B H 0.448415 0.018870 -0.074040 0.053 Uiso 0.518(13) 1 calc R U P A 1
C34 C 0.424(2) 0.1079(19) 0.0215(13) 0.042(2) Uani 0.518(13) 1 d . . P A 1
H34 H 0.416046 0.084778 0.061647 0.050 Uiso 0.518(13) 1 calc R U P A 1
C33S C 0.309(2) 0.0006(18) -0.0432(12) 0.047(3) Uani 0.482(13) 1 d . . P A 2
H33C H 0.345982 -0.049538 -0.057882 0.056 Uiso 0.482(13) 1 calc R U P A 2
H33D H 0.237174 -0.032562 -0.035199 0.056 Uiso 0.482(13) 1 calc R U P A 2
C34S C 0.366(2) 0.0775(19) 0.0232(13) 0.043(2) Uani 0.482(13) 1 d . . P A 2
H34S H 0.351216 0.060380 0.065406 0.052 Uiso 0.482(13) 1 calc R U P A 2
C35 C 0.1070(7) 0.2977(7) 0.1467(5) 0.0284(15) Uani 1 1 d . . . . .
H35A H 0.090904 0.275683 0.186356 0.034 Uiso 1 1 calc R U . . .
H35B H 0.115881 0.241699 0.107733 0.034 Uiso 1 1 calc R U . . .
C36 C 0.0149(8) 0.3288(7) 0.1240(5) 0.0320(18) Uani 1 1 d . . . . .
H36A H 0.011333 0.389308 0.161126 0.038 Uiso 1 1 calc R U . . .
H36B H 0.027820 0.344150 0.081381 0.038 Uiso 1 1 calc R U . . .
C37 C -0.0904(8) 0.2472(8) 0.1095(6) 0.041(2) Uani 1 1 d . . . . .
H37A H -0.088445 0.187269 0.071137 0.049 Uiso 1 1 calc R U . . .
H37B H -0.103114 0.230413 0.151581 0.049 Uiso 1 1 calc R U . . .
C38 C -0.1791(9) 0.2829(10) 0.0895(7) 0.054(3) Uani 1 1 d . . . . .
H38A H -0.247013 0.230818 0.080107 0.081 Uiso 1 1 calc R U . . .
H38B H -0.180937 0.341885 0.127831 0.081 Uiso 1 1 calc R U . . .
H38C H -0.166310 0.298864 0.047617 0.081 Uiso 1 1 calc R U . . .
C39 C 0.4610(7) 0.5216(7) 0.3372(5) 0.0271(15) Uani 1 1 d . . . . .
H39A H 0.512826 0.496879 0.308878 0.033 Uiso 1 1 calc R U . . .
H39B H 0.497856 0.558924 0.385493 0.033 Uiso 1 1 calc R U . . .
C40 C 0.3711(7) 0.4313(7) 0.3376(5) 0.0259(15) Uani 1 1 d . . . . .
H40A H 0.379001 0.427207 0.384380 0.031 Uiso 1 1 calc R U . . .
H40B H 0.381343 0.371180 0.303826 0.031 Uiso 1 1 calc R U . . .
C41 C 0.6805(8) 0.6972(8) 0.3189(6) 0.0373(15) Uani 1 1 d . . . . .
H41 H 0.662251 0.624845 0.309255 0.045 Uiso 1 1 calc R U . . .
C42 C 0.6537(8) 0.7483(8) 0.3806(6) 0.0375(16) Uani 1 1 d . . . . .
H42 H 0.620444 0.706229 0.407255 0.045 Uiso 1 1 calc R U . . .
C43 C 0.7095(10) 0.8559(8) 0.4262(6) 0.046(2) Uani 1 1 d . . . . .
H43A H 0.663369 0.878498 0.460617 0.055 Uiso 1 1 calc R U . . .
H43B H 0.775558 0.859742 0.452398 0.055 Uiso 1 1 calc R U . . .
C44 C 0.7367(10) 0.9252(9) 0.3870(7) 0.050(2) Uani 1 1 d . . . . .
H44A H 0.807509 0.927828 0.372731 0.060 Uiso 1 1 calc R U . . .
H44B H 0.740332 0.992339 0.418344 0.060 Uiso 1 1 calc R U . . .
C45 C 0.6557(9) 0.8935(9) 0.3225(6) 0.0433(16) Uani 1 1 d . . . . .
H45 H 0.618903 0.942886 0.322638 0.052 Uiso 1 1 calc R U . . .
C46 C 0.6688(9) 0.8364(8) 0.2573(6) 0.0414(16) Uani 1 1 d . . . . .
H46 H 0.639509 0.851210 0.218138 0.050 Uiso 1 1 calc R U . . .
C47 C 0.7591(10) 0.7943(10) 0.2422(7) 0.049(2) Uani 1 1 d . . . . .
H47A H 0.824813 0.849100 0.248772 0.059 Uiso 1 1 calc R U . . .
H47B H 0.745553 0.750129 0.192646 0.059 Uiso 1 1 calc R U . . .
C48 C 0.7774(9) 0.7370(9) 0.2868(6) 0.044(2) Uani 1 1 d . . . . .
H48A H 0.836348 0.780392 0.324946 0.053 Uiso 1 1 calc R U . . .
H48B H 0.799826 0.680735 0.257969 0.053 Uiso 1 1 calc R U . . .
C49 C 0.1839(9) 0.1973(7) 0.2843(6) 0.0427(16) Uani 1 1 d D U . . .
H49 H 0.250955 0.222105 0.266546 0.051 Uiso 1 1 calc R U . . .
C50 C 0.1910(9) 0.2343(8) 0.3579(6) 0.0415(16) Uani 1 1 d D U . . .
H50 H 0.262434 0.280826 0.382166 0.050 Uiso 1 1 calc R U . . .
C51 C 0.1325(8) 0.1796(9) 0.4003(7) 0.0519(19) Uani 1 1 d D U . . .
H51A H 0.152199 0.118507 0.391034 0.062 Uiso 1 1 calc R U . . .
H51B H 0.157070 0.220619 0.450153 0.062 Uiso 1 1 calc R U . . .
C52 C 0.0161(8) 0.1522(11) 0.3881(8) 0.060(2) Uani 1 1 d D U . . .
H52A H -0.012452 0.079505 0.365460 0.072 Uiso 1 1 calc R U . . .
H52B H -0.009018 0.170507 0.434039 0.072 Uiso 1 1 calc R U . . .
C53 C -0.0296(9) 0.1960(9) 0.3458(7) 0.0486(17) Uani 1 1 d D U . . .
H53 H -0.088054 0.221970 0.364811 0.058 Uiso 1 1 calc R U . . .
C54 C -0.0387(9) 0.1602(8) 0.2745(7) 0.0465(16) Uani 1 1 d D U . . .
H54 H -0.102346 0.165725 0.250603 0.056 Uiso 1 1 calc R U . . .
C55 C 0.0004(9) 0.0806(9) 0.2319(8) 0.060(2) Uani 1 1 d D U . . .
H55A H -0.032684 0.021381 0.243167 0.073 Uiso 1 1 calc R U . . .
H55B H -0.025948 0.064780 0.182451 0.073 Uiso 1 1 calc R U . . .
C56 C 0.1145(8) 0.0965(8) 0.2379(7) 0.052(2) Uani 1 1 d D U . . .
H56A H 0.134998 0.083120 0.190623 0.062 Uiso 1 1 calc R U . . .
H56B H 0.129681 0.047420 0.255297 0.062 Uiso 1 1 calc R U . . .
C57 C 0.0494(15) 0.8354(12) 0.3847(8) 0.044(5) Uani 0.45(3) 1 d DG U P B 1
C58 C 0.0387(18) 0.7435(14) 0.3888(9) 0.045(5) Uani 0.45(3) 1 d DG U P B 1
H58 H 0.028226 0.733846 0.431616 0.054 Uiso 0.45(3) 1 calc R U P B 1
C59 C 0.043(2) 0.6657(13) 0.3303(11) 0.058(7) Uani 0.45(3) 1 d DG U P B 1
H59 H 0.036093 0.602899 0.333104 0.070 Uiso 0.45(3) 1 calc R U P B 1
C60 C 0.059(2) 0.6798(14) 0.2677(10) 0.072(8) Uani 0.45(3) 1 d DG U P B 1
H60 H 0.061956 0.626627 0.227711 0.087 Uiso 0.45(3) 1 calc R U P B 1
C61 C 0.069(2) 0.7717(16) 0.2636(9) 0.061(7) Uani 0.45(3) 1 d DG U P B 1
H61 H 0.079952 0.781302 0.220829 0.073 Uiso 0.45(3) 1 calc R U P B 1
C62 C 0.0648(16) 0.8495(13) 0.3221(10) 0.042(5) Uani 0.45(3) 1 d DG U P B 1
H62 H 0.072086 0.912250 0.319339 0.050 Uiso 0.45(3) 1 calc R U P B 1
C63 C 0.048(3) 0.9265(15) 0.4471(12) 0.063(8) Uani 0.45(3) 1 d D U P B 1
H63A H -0.007250 0.906741 0.474111 0.094 Uiso 0.45(3) 1 calc R U P B 1
H63B H 0.033539 0.975394 0.429979 0.094 Uiso 0.45(3) 1 calc R U P B 1
H63C H 0.117131 0.955285 0.476746 0.094 Uiso 0.45(3) 1 calc R U P B 1
C64 C 0.0646(17) 0.9548(16) 0.0477(11) 0.077(4) Uani 0.471(13) 1 d DG U P C -1
C65 C 0.0073(13) 0.8701(16) 0.0585(12) 0.077(4) Uani 0.471(13) 1 d G U P C -1
H65 H -0.067253 0.844326 0.044734 0.093 Uiso 0.471(13) 1 calc R U P C -1
C66 C 0.0592(17) 0.8232(14) 0.0894(13) 0.077(4) Uani 0.471(13) 1 d G U P C -1
H66 H 0.020091 0.765291 0.096775 0.093 Uiso 0.471(13) 1 calc R U P C -1
C67 C 0.1683(17) 0.8609(16) 0.1095(13) 0.077(4) Uani 0.471(13) 1 d G U P C -1
H67 H 0.203785 0.828797 0.130639 0.092 Uiso 0.471(13) 1 calc R U P C -1
C68 C 0.2256(13) 0.9456(16) 0.0987(12) 0.077(4) Uani 0.471(13) 1 d G U P C -1
H68 H 0.300137 0.971338 0.112463 0.092 Uiso 0.471(13) 1 calc R U P C -1
C69 C 0.1737(17) 0.9925(13) 0.0678(12) 0.077(4) Uani 0.471(13) 1 d G U P C -1
H69 H 0.212795 1.050374 0.060422 0.092 Uiso 0.471(13) 1 calc R U P C -1
C70 C 0.015(4) 1.002(3) 0.012(2) 0.076(5) Uani 0.471(13) 1 d D U P C -1
H70A H -0.045863 0.952437 -0.021689 0.114 Uiso 0.471(13) 1 calc R U P C -1
H70B H 0.065801 1.034026 -0.012560 0.114 Uiso 0.471(13) 1 calc R U P C -1
H70C H -0.010074 1.051599 0.045917 0.114 Uiso 0.471(13) 1 calc R U P C -1
C64S C 0.132(2) 0.6820(15) 0.0931(12) 0.091(6) Uani 0.529(13) 1 d DG U P C 2
C65S C 0.0373(16) 0.6922(17) 0.0706(12) 0.093(6) Uani 0.529(13) 1 d G U P C 2
H65S H -0.024910 0.636674 0.054390 0.111 Uiso 0.529(13) 1 calc R U P C 2
C66S C 0.0336(18) 0.784(2) 0.0718(14) 0.109(8) Uani 0.529(13) 1 d G U P C 2
H66S H -0.031049 0.790517 0.056363 0.130 Uiso 0.529(13) 1 calc R U P C 2
C67S C 0.125(2) 0.8648(16) 0.0955(16) 0.115(9) Uani 0.529(13) 1 d G U P C 2
H67S H 0.122110 0.927215 0.096286 0.138 Uiso 0.529(13) 1 calc R U P C 2
C68S C 0.2192(18) 0.8546(17) 0.1180(14) 0.104(8) Uani 0.529(13) 1 d G U P C 2
H68S H 0.281408 0.910071 0.134236 0.125 Uiso 0.529(13) 1 calc R U P C 2
C69S C 0.2229(16) 0.763(2) 0.1169(12) 0.095(7) Uani 0.529(13) 1 d G U P C 2
H69S H 0.287549 0.756229 0.132263 0.114 Uiso 0.529(13) 1 calc R U P C 2
C70S C 0.132(3) 0.581(3) 0.074(2) 0.110(9) Uani 0.529(13) 1 d D U P C 2
H70D H 0.073611 0.544586 0.091844 0.164 Uiso 0.529(13) 1 calc R U P C 2
H70E H 0.199586 0.580189 0.094750 0.164 Uiso 0.529(13) 1 calc R U P C 2
H70F H 0.123948 0.550241 0.023423 0.164 Uiso 0.529(13) 1 calc R U P C 2
C57A C 0.0638(15) 0.7103(16) 0.2980(12) 0.078(6) Uani 0.55(3) 1 d DG . P B 2
C58A C 0.0681(19) 0.8001(19) 0.2921(13) 0.088(7) Uani 0.55(3) 1 d DG . P B 2
H58A H 0.079144 0.809212 0.249229 0.106 Uiso 0.55(3) 1 calc R U P B 2
C59A C 0.056(2) 0.8764(16) 0.3490(15) 0.106(10) Uani 0.55(3) 1 d DG . P B 2
H59A H 0.059352 0.937731 0.344912 0.127 Uiso 0.55(3) 1 calc R U P B 2
C60A C 0.0403(18) 0.8630(17) 0.4117(13) 0.081(7) Uani 0.55(3) 1 d DG . P B 2
H60A H 0.032245 0.915210 0.450568 0.098 Uiso 0.55(3) 1 calc R U P B 2
C61A C 0.0359(18) 0.7733(19) 0.4176(12) 0.085(7) Uani 0.55(3) 1 d DG . P B 2
H61A H 0.024929 0.764171 0.460543 0.102 Uiso 0.55(3) 1 calc R U P B 2
C62A C 0.0477(16) 0.6970(16) 0.3608(13) 0.077(6) Uani 0.55(3) 1 d DG . P B 2
H62A H 0.044721 0.635651 0.364860 0.092 Uiso 0.55(3) 1 calc R U P B 2
C63A C 0.077(3) 0.619(2) 0.2422(17) 0.112(11) Uani 0.55(3) 1 d D . P B 2
H63D H 0.072522 0.626263 0.196703 0.168 Uiso 0.55(3) 1 calc R U P B 2
H63E H 0.021406 0.560271 0.240729 0.168 Uiso 0.55(3) 1 calc R U P B 2
H63F H 0.146726 0.612940 0.253397 0.168 Uiso 0.55(3) 1 calc R U P B 2

loop_
_atom_site_aniso_label
_atom_site_aniso_U_11
_atom_site_aniso_U_22
_atom_site_aniso_U_33
_atom_site_aniso_U_23
_atom_site_aniso_U_13
_atom_site_aniso_U_12
Rh1 0.0257(3) 0.0252(3) 0.0241(4) 0.0052(3) 0.0047(3) 0.0125(3)
Rh2 0.0424(4) 0.0348(4) 0.0219(4) 0.0032(3) 0.0042(3) 0.0230(3)
Rh3 0.0233(3) 0.0264(3) 0.0266(4) 0.0082(3) 0.0055(3) 0.0092(3)
Rh4 0.0234(3) 0.0232(3) 0.0279(4) 0.0046(3) 0.0064(3) 0.0096(3)
Se1 0.0277(5) 0.0268(5) 0.0239(5) 0.0033(4) 0.0062(4) 0.0146(4)
Se2 0.0363(6) 0.0326(5) 0.0221(5) 0.0029(4) 0.0033(4) 0.0170(4)
Cl1 0.0311(11) 0.0371(12) 0.0293(11) 0.0051(9) 0.0055(9) 0.0171(10)
Cl2 0.0486(14) 0.0446(13) 0.0250(11) 0.0077(9) 0.0062(9) 0.0282(11)
Cl3 0.0332(11) 0.0379(12) 0.0319(12) 0.0114(10) 0.0044(9) 0.0165(9)
Cl4 0.0286(11) 0.0301(11) 0.0319(12) 0.0039(9) 0.0038(9) 0.0143(9)
P1 0.0213(10) 0.0242(9) 0.0241(10) 0.0050(8) 0.0053(8) 0.0094(8)
P2 0.0227(10) 0.0220(10) 0.0237(11) 0.0034(8) 0.0052(7) 0.0098(8)
N1 0.022(2) 0.0246(16) 0.0243(19) 0.0041(13) 0.0040(17) 0.0102(13)
N2 0.025(2) 0.0258(17) 0.0258(18) 0.0047(14) 0.0056(17) 0.0103(14)
N3 0.030(2) 0.027(2) 0.0250(17) 0.0044(14) 0.0061(13) 0.0115(17)
N4 0.0277(19) 0.0235(19) 0.0237(18) 0.0033(13) 0.0044(12) 0.0123(16)
C1 0.022(2) 0.0248(17) 0.0242(19) 0.0046(13) 0.0038(17) 0.0103(14)
C2 0.021(3) 0.0259(17) 0.0252(19) 0.0052(13) 0.0045(17) 0.0112(15)
C3 0.022(2) 0.0252(17) 0.0243(18) 0.0048(12) 0.0036(16) 0.0109(13)
C4 0.024(3) 0.0253(18) 0.025(3) 0.0043(18) 0.005(2) 0.0093(16)
C5 0.027(3) 0.027(2) 0.032(4) 0.007(3) 0.002(3) 0.010(2)
C6 0.030(3) 0.027(3) 0.037(5) 0.008(3) 0.004(3) 0.009(2)
C7 0.037(5) 0.034(4) 0.051(6) 0.016(4) 0.004(4) 0.014(3)
C8 0.032(2) 0.032(2) 0.032(3) 0.0084(17) 0.0029(18) 0.0135(18)
C9 0.033(2) 0.032(2) 0.032(3) 0.0069(17) 0.0044(18) 0.0136(17)
C10 0.038(3) 0.033(3) 0.032(3) 0.007(2) 0.005(2) 0.013(2)
C11 0.042(3) 0.036(2) 0.031(3) 0.008(2) 0.005(2) 0.0161(19)
C12 0.039(2) 0.035(2) 0.029(3) 0.0063(19) 0.0067(17) 0.0182(17)
C13 0.037(2) 0.037(2) 0.033(3) 0.0091(18) 0.0059(18) 0.0178(19)
C14 0.036(4) 0.041(3) 0.036(3) 0.013(2) 0.006(3) 0.017(3)
C15 0.036(3) 0.039(3) 0.037(3) 0.014(3) 0.006(3) 0.016(3)
C16 0.026(3) 0.024(3) 0.024(3) 0.003(2) 0.006(2) 0.009(2)
C17 0.026(3) 0.030(4) 0.033(3) 0.011(3) 0.005(3) 0.008(3)
C18 0.032(4) 0.042(5) 0.039(4) 0.020(4) 0.009(3) 0.011(3)
C19 0.037(5) 0.056(6) 0.053(5) 0.033(5) 0.010(4) 0.015(4)
C20 0.0233(19) 0.0234(19) 0.0254(16) 0.0047(13) 0.0052(12) 0.0132(16)
C21 0.029(2) 0.026(2) 0.0249(17) 0.0045(14) 0.0055(13) 0.0124(18)
C22 0.025(2) 0.024(2) 0.0243(16) 0.0038(12) 0.0048(12) 0.0118(16)
C23 0.038(2) 0.030(3) 0.030(3) 0.001(3) 0.014(2) 0.008(2)
C24 0.039(3) 0.038(5) 0.064(6) 0.010(5) 0.016(3) 0.013(3)
C25 0.066(4) 0.097(10) 0.134(11) 0.070(10) 0.062(6) 0.048(6)
C26 0.063(4) 0.099(12) 0.172(16) 0.080(12) 0.060(7) 0.046(6)
C27 0.049(3) 0.045(4) 0.032(3) 0.008(2) 0.0072(18) 0.026(2)
C28 0.051(3) 0.048(6) 0.034(3) 0.009(4) 0.008(2) 0.027(3)
C27S 0.050(3) 0.044(3) 0.031(3) 0.007(2) 0.007(2) 0.026(3)
C28S 0.047(4) 0.042(6) 0.029(4) 0.004(4) 0.004(3) 0.022(4)
C29 0.051(3) 0.049(4) 0.034(3) 0.010(3) 0.009(2) 0.027(2)
C30 0.050(2) 0.045(3) 0.030(3) 0.0066(18) 0.0072(16) 0.0262(19)
C31 0.051(3) 0.046(2) 0.032(3) 0.0062(18) 0.0073(16) 0.0257(18)
C32 0.055(4) 0.046(3) 0.036(3) 0.0062(18) 0.006(2) 0.026(2)
C33 0.052(5) 0.046(4) 0.034(3) 0.007(3) 0.008(3) 0.025(3)
C34 0.050(3) 0.045(3) 0.033(3) 0.008(2) 0.008(2) 0.026(2)
C33S 0.055(6) 0.047(3) 0.037(3) 0.007(2) 0.005(3) 0.025(2)
C34S 0.050(4) 0.046(3) 0.035(3) 0.008(2) 0.007(2) 0.025(2)
C35 0.031(2) 0.027(2) 0.023(3) 0.003(2) 0.0029(17) 0.0086(17)
C36 0.032(2) 0.038(3) 0.024(4) 0.006(3) 0.004(2) 0.015(2)
C37 0.033(2) 0.048(4) 0.034(5) 0.007(3) 0.002(2) 0.009(2)
C38 0.038(3) 0.070(6) 0.053(7) 0.021(5) 0.003(3) 0.018(3)
C39 0.024(2) 0.028(2) 0.031(3) 0.010(2) 0.0050(18) 0.0109(18)
C40 0.024(3) 0.026(2) 0.028(3) 0.008(2) 0.0055(16) 0.0113(17)
C41 0.032(3) 0.041(3) 0.039(2) 0.015(2) 0.0041(18) 0.0131(19)
C42 0.031(3) 0.043(3) 0.039(2) 0.0142(18) 0.0032(19) 0.0121(19)
C43 0.046(4) 0.044(3) 0.044(3) 0.013(2) 0.001(2) 0.012(2)
C44 0.048(4) 0.047(3) 0.050(3) 0.018(2) -0.002(3) 0.009(3)
C45 0.039(3) 0.045(3) 0.046(2) 0.0173(18) 0.0042(18) 0.012(2)
C46 0.035(3) 0.045(3) 0.045(3) 0.019(2) 0.0046(18) 0.012(2)
C47 0.044(3) 0.059(4) 0.054(4) 0.028(4) 0.014(3) 0.022(3)
C48 0.036(3) 0.052(4) 0.049(4) 0.022(4) 0.010(3) 0.016(3)
C49 0.038(2) 0.036(3) 0.053(3) 0.0115(18) 0.0076(18) 0.0154(19)
C50 0.037(2) 0.035(3) 0.053(3) 0.0130(19) 0.0069(18) 0.0154(19)
C51 0.041(3) 0.055(4) 0.063(3) 0.026(3) 0.008(2) 0.014(2)
C52 0.042(3) 0.070(4) 0.076(4) 0.037(3) 0.009(2) 0.016(2)
C53 0.038(2) 0.049(3) 0.060(3) 0.019(2) 0.0090(18) 0.015(2)
C54 0.038(2) 0.041(3) 0.060(3) 0.0159(18) 0.0081(18) 0.014(2)
C55 0.042(3) 0.049(3) 0.077(4) 0.005(3) 0.007(2) 0.016(2)
C56 0.041(3) 0.040(3) 0.064(4) 0.006(2) 0.007(2) 0.014(2)
C57 0.018(10) 0.057(7) 0.053(7) 0.020(5) 0.001(5) 0.008(5)
C58 0.022(11) 0.057(7) 0.055(7) 0.021(5) 0.002(6) 0.008(6)
C59 0.057(15) 0.060(7) 0.059(7) 0.023(5) 0.011(8) 0.017(6)
C60 0.097(19) 0.062(7) 0.061(7) 0.025(5) 0.021(7) 0.027(7)
C61 0.066(16) 0.060(7) 0.056(7) 0.022(5) 0.013(6) 0.019(7)
C62 0.013(10) 0.056(7) 0.052(7) 0.019(5) 0.000(6) 0.005(6)
C63 0.073(19) 0.062(7) 0.056(7) 0.022(5) 0.013(7) 0.022(8)
C64 0.074(6) 0.071(5) 0.069(6) 0.005(4) 0.028(5) 0.019(4)
C65 0.074(6) 0.071(5) 0.070(6) 0.005(4) 0.028(5) 0.019(4)
C66 0.074(6) 0.071(5) 0.070(6) 0.005(4) 0.028(5) 0.019(4)
C67 0.074(6) 0.071(5) 0.070(6) 0.005(4) 0.028(5) 0.019(4)
C68 0.074(6) 0.071(5) 0.069(6) 0.005(4) 0.028(5) 0.019(4)
C69 0.074(6) 0.071(5) 0.069(6) 0.005(4) 0.028(5) 0.019(4)
C70 0.076(7) 0.068(8) 0.065(10) 0.001(7) 0.028(6) 0.021(5)
C64S 0.095(8) 0.119(8) 0.065(11) 0.034(6) 0.032(7) 0.039(6)
C65S 0.096(8) 0.116(8) 0.066(13) 0.027(7) 0.029(7) 0.039(6)
C66S 0.102(8) 0.117(8) 0.104(18) 0.034(8) 0.013(8) 0.036(6)
C67S 0.104(8) 0.120(8) 0.118(19) 0.039(8) 0.007(9) 0.034(6)
C68S 0.100(8) 0.121(8) 0.092(17) 0.039(7) 0.017(8) 0.035(6)
C69S 0.097(8) 0.121(8) 0.073(13) 0.036(8) 0.028(7) 0.037(6)
C70S 0.101(10) 0.120(8) 0.11(2) 0.037(7) 0.027(11) 0.041(6)
C57A 0.025(11) 0.097(11) 0.103(12) 0.035(9) -0.006(8) 0.008(8)
C58A 0.052(17) 0.101(11) 0.110(12) 0.040(9) 0.006(10) 0.019(10)
C59A 0.10(3) 0.105(11) 0.116(13) 0.045(10) 0.022(12) 0.032(11)
C60A 0.030(13) 0.095(11) 0.109(12) 0.036(9) 0.001(10) 0.006(9)
C61A 0.044(15) 0.095(11) 0.106(12) 0.035(9) 0.000(9) 0.009(10)
C62A 0.021(11) 0.094(11) 0.102(12) 0.033(9) -0.009(9) 0.004(8)
C63A 0.12(3) 0.110(12) 0.111(13) 0.044(10) 0.020(13) 0.045(14)

loop_
_atom_type_symbol
_atom_type_description
_atom_type_scat_dispersion_real
_atom_type_scat_dispersion_imag
_atom_type_scat_source
C C 0.0181 0.0091 'International Tables Vol C Tables 4.2.6.8 and 6.1.1.4'
H H 0.0000 0.0000 'International Tables Vol C Tables 4.2.6.8 and 6.1.1.4'
Cl Cl 0.3639 0.7018 'International Tables Vol C Tables 4.2.6.8 and 6.1.1.4'
N N 0.0311 0.0180 'International Tables Vol C Tables 4.2.6.8 and 6.1.1.4'
P P 0.2955 0.4335 'International Tables Vol C Tables 4.2.6.8 and 6.1.1.4'
Rh Rh 0.0927 3.6045 'International Tables Vol C Tables 4.2.6.8 and 6.1.1.4'
Se Se -0.7943 1.1372 'International Tables Vol C Tables 4.2.6.8 and 6.1.1.4'

loop_
_geom_angle_atom_site_label_1
_geom_angle_atom_site_label_2
_geom_angle_atom_site_label_3
_geom_angle
_geom_angle_site_symmetry_1
_geom_angle_site_symmetry_3
_geom_angle_publ_flag
Cl1 Rh1 Se1 95.02(6) . . ?
C8 Rh1 Se1 156.4(3) . . ?
C8 Rh1 Cl1 89.6(3) . . ?
C8 Rh1 C9 38.4(4) . . ?
C8 Rh1 C12 97.8(4) . . ?
C8 Rh1 C13 80.3(4) . . ?
C9 Rh1 Se1 164.3(3) . . ?
C9 Rh1 Cl1 88.8(3) . . ?
C9 Rh1 C13 89.4(4) . . ?
C12 Rh1 Se1 87.9(3) . . ?
C12 Rh1 Cl1 154.4(3) . . ?
C12 Rh1 C9 82.3(4) . . ?
C12 Rh1 C13 38.7(4) . . ?
C13 Rh1 Se1 90.5(3) . . ?
C13 Rh1 Cl1 165.8(3) . . ?
Cl2 Rh2 Se2 94.36(6) . . ?
C27 Rh2 Se2 149.8(7) . . ?
C27 Rh2 Cl2 89.0(6) . . ?
C27S Rh2 Se2 170.5(8) . . ?
C27S Rh2 Cl2 89.6(7) . . ?
C27S Rh2 C34S 36.5(10) . . ?
C30 Rh2 Se2 89.2(3) . . ?
C30 Rh2 Cl2 161.8(3) . . ?
C30 Rh2 C27 79.1(7) . . ?
C30 Rh2 C27S 84.4(8) . . ?
C30 Rh2 C31 38.3(4) . . ?
C30 Rh2 C34S 98.0(7) . . ?
C31 Rh2 Se2 88.8(3) . . ?
C31 Rh2 Cl2 159.4(3) . . ?
C31 Rh2 C27 98.4(7) . . ?
C31 Rh2 C27S 90.5(8) . . ?
C31 Rh2 C34S 80.8(7) . . ?
C34 Rh2 Se2 171.3(7) . . ?
C34 Rh2 Cl2 90.8(7) . . ?
C34 Rh2 C27 37.1(9) . . ?
C34 Rh2 C30 88.0(8) . . ?
C34 Rh2 C31 83.9(7) . . ?
C34S Rh2 Se2 152.2(8) . . ?
C34S Rh2 Cl2 87.1(7) . . ?
P1 Rh3 Cl3 86.29(9) . . ?
C41 Rh3 Cl3 163.5(3) . . ?
C41 Rh3 P1 96.2(3) . . ?
C41 Rh3 C42 37.6(4) . . ?
C41 Rh3 C45 89.4(4) . . ?
C41 Rh3 C46 81.4(4) . . ?
C42 Rh3 Cl3 158.9(3) . . ?
C42 Rh3 P1 93.0(3) . . ?
C42 Rh3 C45 81.3(4) . . ?
C42 Rh3 C46 96.0(4) . . ?
C45 Rh3 Cl3 93.1(3) . . ?
C45 Rh3 P1 162.3(3) . . ?
C45 Rh3 C46 36.1(4) . . ?
C46 Rh3 Cl3 91.0(3) . . ?
C46 Rh3 P1 161.5(3) . . ?
P2 Rh4 Cl4 87.76(8) . . ?
C49 Rh4 Cl4 158.8(3) . . ?
C49 Rh4 P2 93.8(3) . . ?
C49 Rh4 C53 92.2(4) . . ?
C49 Rh4 C54 80.8(4) . . ?
C50 Rh4 Cl4 162.1(3) . . ?
C50 Rh4 P2 95.6(3) . . ?
C50 Rh4 C49 38.7(4) . . ?
C50 Rh4 C53 80.2(4) . . ?
C50 Rh4 C54 92.4(4) . . ?
C53 Rh4 Cl4 91.8(3) . . ?
C53 Rh4 P2 164.3(3) . . ?
C53 Rh4 C54 35.9(4) . . ?
C54 Rh4 Cl4 90.4(3) . . ?
C54 Rh4 P2 159.8(3) . . ?
C2 Se1 Rh1 100.1(3) . . ?
C21 Se2 Rh2 99.8(3) . . ?
C1 P1 Rh3 118.1(3) . . ?
C1 P1 C39 96.3(4) . . ?
C20 P1 Rh3 121.9(3) . . ?
C20 P1 C1 97.7(4) . . ?
C20 P1 C39 96.6(4) . . ?
C39 P1 Rh3 120.7(3) . . ?
C3 P2 Rh4 124.1(3) . . ?
C3 P2 C22 97.4(4) . . ?
C3 P2 C40 96.5(4) . . ?
C22 P2 Rh4 117.4(3) . . ?
C22 P2 C40 96.6(4) . . ?
C40 P2 Rh4 119.2(3) . . ?
C1 N1 C4 128.7(8) . . ?
C2 N1 C1 108.1(7) . . ?
C2 N1 C4 123.1(7) . . ?
C2 N2 C3 108.2(7) . . ?
C2 N2 C16 124.7(7) . . ?
C3 N2 C16 126.0(7) . . ?
C20 N3 C23 127.5(8) . . ?
C21 N3 C20 107.8(8) . . ?
C21 N3 C23 124.0(8) . . ?
C21 N4 C22 108.9(8) . . ?
C21 N4 C35 123.0(8) . . ?
C22 N4 C35 128.0(8) . . ?
N1 C1 P1 126.8(7) . . ?
C3 C1 P1 121.9(7) . . ?
C3 C1 N1 107.9(8) . . ?
N1 C2 Se1 126.0(7) . . ?
N1 C2 N2 108.1(7) . . ?
N2 C2 Se1 125.6(7) . . ?
N2 C3 P2 131.0(7) . . ?
C1 C3 P2 120.6(7) . . ?
C1 C3 N2 107.6(8) . . ?
N1 C4 H4A 109.4 . . ?
N1 C4 H4B 109.4 . . ?
N1 C4 C5 111.3(7) . . ?
H4A C4 H4B 108.0 . . ?
C5 C4 H4A 109.4 . . ?
C5 C4 H4B 109.4 . . ?
C4 C5 H5A 109.3 . . ?
C4 C5 H5B 109.3 . . ?
C4 C5 C6 111.8(8) . . ?
H5A C5 H5B 107.9 . . ?
C6 C5 H5A 109.3 . . ?
C6 C5 H5B 109.3 . . ?
C5 C6 H6A 109.1 . . ?
C5 C6 H6B 109.1 . . ?
H6A C6 H6B 107.8 . . ?
C7 C6 C5 112.6(8) . . ?
C7 C6 H6A 109.1 . . ?
C7 C6 H6B 109.1 . . ?
C6 C7 H7A 109.5 . . ?
C6 C7 H7B 109.5 . . ?
C6 C7 H7C 109.5 . . ?
H7A C7 H7B 109.5 . . ?
H7A C7 H7C 109.5 . . ?
H7B C7 H7C 109.5 . . ?
Rh1 C8 H8 113.2 . . ?
C9 C8 Rh1 71.4(6) . . ?
C9 C8 H8 113.2 . . ?
C9 C8 C15 125.8(9) . . ?
C15 C8 Rh1 112.7(7) . . ?
C15 C8 H8 113.2 . . ?
Rh1 C9 H9 113.8 . . ?
C8 C9 Rh1 70.2(6) . . ?
C8 C9 H9 113.8 . . ?
C8 C9 C10 124.7(9) . . ?
C10 C9 Rh1 112.8(7) . . ?
C10 C9 H9 113.8 . . ?
C9 C10 H10A 109.3 . . ?
C9 C10 H10B 109.3 . . ?
C9 C10 C11 111.4(9) . . ?
H10A C10 H10B 108.0 . . ?
C11 C10 H10A 109.3 . . ?
C11 C10 H10B 109.3 . . ?
C10 C11 H11A 108.9 . . ?
C10 C11 H11B 108.9 . . ?
H11A C11 H11B 107.7 . . ?
C12 C11 C10 113.6(9) . . ?
C12 C11 H11A 108.9 . . ?
C12 C11 H11B 108.9 . . ?
Rh1 C12 H12 114.0 . . ?
C11 C12 Rh1 109.6(7) . . ?
C11 C12 H12 114.0 . . ?
C13 C12 Rh1 71.8(6) . . ?
C13 C12 C11 125.3(10) . . ?
C13 C12 H12 114.0 . . ?
Rh1 C13 H13 113.9 . . ?
C12 C13 Rh1 69.6(6) . . ?
C12 C13 H13 113.9 . . ?
C12 C13 C14 123.4(10) . . ?
C14 C13 Rh1 114.8(7) . . ?
C14 C13 H13 113.9 . . ?
C13 C14 H14A 109.3 . . ?
C13 C14 H14B 109.3 . . ?
C13 C14 C15 111.5(9) . . ?
H14A C14 H14B 108.0 . . ?
C15 C14 H14A 109.3 . . ?
C15 C14 H14B 109.3 . . ?
C8 C15 C14 110.6(9) . . ?
C8 C15 H15A 109.5 . . ?
C8 C15 H15B 109.5 . . ?
C14 C15 H15A 109.5 . . ?
C14 C15 H15B 109.5 . . ?
H15A C15 H15B 108.1 . . ?
N2 C16 H16A 109.7 . . ?
N2 C16 H16B 109.7 . . ?
N2 C16 C17 110.0(7) . . ?
H16A C16 H16B 108.2 . . ?
C17 C16 H16A 109.7 . . ?
C17 C16 H16B 109.7 . . ?
C16 C17 H17A 109.4 . . ?
C16 C17 H17B 109.4 . . ?
H17A C17 H17B 108.0 . . ?
C18 C17 C16 111.3(8) . . ?
C18 C17 H17A 109.4 . . ?
C18 C17 H17B 109.4 . . ?
C17 C18 H18A 109.7 . . ?
C17 C18 H18B 109.7 . . ?
C17 C18 C19 109.7(8) . . ?
H18A C18 H18B 108.2 . . ?
C19 C18 H18A 109.7 . . ?
C19 C18 H18B 109.7 . . ?
C18 C19 H19A 109.5 . . ?
C18 C19 H19B 109.5 . . ?
C18 C19 H19C 109.5 . . ?
H19A C19 H19B 109.5 . . ?
H19A C19 H19C 109.5 . . ?
H19B C19 H19C 109.5 . . ?
N3 C20 P1 130.0(7) . . ?
C22 C20 P1 120.7(7) . . ?
C22 C20 N3 108.5(8) . . ?
N3 C21 Se2 125.3(7) . . ?
N4 C21 Se2 127.1(7) . . ?
N4 C21 N3 107.5(8) . . ?
N4 C22 P2 127.2(7) . . ?
C20 C22 P2 121.9(7) . . ?
C20 C22 N4 107.3(8) . . ?
N3 C23 H23A 109.7 . . ?
N3 C23 H23B 109.7 . . ?
N3 C23 C24 109.8(9) . . ?
H23A C23 H23B 108.2 . . ?
C24 C23 H23A 109.7 . . ?
C24 C23 H23B 109.7 . . ?
C23 C24 H24A 109.0 . . ?
C23 C24 H24B 109.0 . . ?
H24A C24 H24B 107.8 . . ?
C25 C24 C23 112.8(11) . . ?
C25 C24 H24A 109.0 . . ?
C25 C24 H24B 109.0 . . ?
C24 C25 H25A 109.3 . . ?
C24 C25 H25B 109.3 . . ?
C24 C25 C26 111.7(14) . . ?
H25A C25 H25B 107.9 . . ?
C26 C25 H25A 109.3 . . ?
C26 C25 H25B 109.3 . . ?
C25 C26 H26A 109.5 . . ?
C25 C26 H26B 109.5 . . ?
C25 C26 H26C 109.5 . . ?
H26A C26 H26B 109.5 . . ?
H26A C26 H26C 109.5 . . ?
H26B C26 H26C 109.5 . . ?
Rh2 C27 H27 114.6 . . ?
C28 C27 Rh2 112.4(15) . . ?
C28 C27 H27 114.6 . . ?
C34 C27 Rh2 69.1(13) . . ?
C34 C27 H27 114.6 . . ?
C34 C27 C28 123(2) . . ?
C27 C28 H28A 109.6 . . ?
C27 C28 H28B 109.6 . . ?
H28A C28 H28B 108.1 . . ?
C29 C28 C27 110.5(18) . . ?
C29 C28 H28A 109.6 . . ?
C29 C28 H28B 109.6 . . ?
Rh2 C27S H27S 114.9 . . ?
C28S C27S Rh2 109.7(17) . . ?
C28S C27S H27S 114.9 . . ?
C34S C27S Rh2 72.2(14) . . ?
C34S C27S H27S 114.9 . . ?
C34S C27S C28S 123(2) . . ?
C27S C28S H28C 108.1 . . ?
C27S C28S H28D 108.1 . . ?
C27S C28S C29 116.6(17) . . ?
H28C C28S H28D 107.3 . . ?
C29 C28S H28C 108.1 . . ?
C29 C28S H28D 108.1 . . ?
C28 C29 H29A 107.9 . . ?
C28 C29 H29B 107.9 . . ?
C28 C29 C30 117.6(12) . . ?
C28S C29 H29C 109.9 . . ?
C28S C29 H29D 109.9 . . ?
H29A C29 H29B 107.2 . . ?
H29C C29 H29D 108.3 . . ?
C30 C29 C28S 108.8(12) . . ?
C30 C29 H29A 107.9 . . ?
C30 C29 H29B 107.9 . . ?
C30 C29 H29C 109.9 . . ?
C30 C29 H29D 109.9 . . ?
Rh2 C30 H30 113.8 . . ?
C29 C30 Rh2 112.1(8) . . ?
C29 C30 H30 113.8 . . ?
C31 C30 Rh2 71.5(7) . . ?
C31 C30 C29 124.6(10) . . ?
C31 C30 H30 113.8 . . ?
Rh2 C31 H31 114.7 . . ?
C30 C31 Rh2 70.2(6) . . ?
C30 C31 H31 114.7 . . ?
C30 C31 C32 123.2(10) . . ?
C32 C31 Rh2 111.0(8) . . ?
C32 C31 H31 114.7 . . ?
C31 C32 H32A 109.6 . . ?
C31 C32 H32B 109.6 . . ?
C31 C32 H32C 108.1 . . ?
C31 C32 H32D 108.1 . . ?
C31 C32 C33 110.2(12) . . ?
H32A C32 H32B 108.1 . . ?
H32C C32 H32D 107.3 . . ?
C33 C32 H32A 109.6 . . ?
C33 C32 H32B 109.6 . . ?
C33S C32 C31 116.8(13) . . ?
C33S C32 H32C 108.1 . . ?
C33S C32 H32D 108.1 . . ?
C32 C33 H33A 108.7 . . ?
C32 C33 H33B 108.7 . . ?
H33A C33 H33B 107.6 . . ?
C34 C33 C32 114.1(16) . . ?
C34 C33 H33A 108.7 . . ?
C34 C33 H33B 108.7 . . ?
Rh2 C34 H34 112.7 . . ?
C27 C34 Rh2 73.8(13) . . ?
C27 C34 C33 126(2) . . ?
C27 C34 H34 112.7 . . ?
C33 C34 Rh2 112.1(16) . . ?
C33 C34 H34 112.7 . . ?
C32 C33S H33C 108.4 . . ?
C32 C33S H33D 108.4 . . ?
C32 C33S C34S 115(2) . . ?
H33C C33S H33D 107.5 . . ?
C34S C33S H33C 108.4 . . ?
C34S C33S H33D 108.4 . . ?
Rh2 C34S H34S 114.8 . . ?
C27S C34S Rh2 71.3(15) . . ?
C27S C34S C33S 122(2) . . ?
C27S C34S H34S 114.8 . . ?
C33S C34S Rh2 110.8(17) . . ?
C33S C34S H34S 114.8 . . ?
N4 C35 H35A 109.7 . . ?
N4 C35 H35B 109.7 . . ?
N4 C35 C36 110.0(8) . . ?
H35A C35 H35B 108.2 . . ?
C36 C35 H35A 109.7 . . ?
C36 C35 H35B 109.7 . . ?
C35 C36 H36A 109.4 . . ?
C35 C36 H36B 109.4 . . ?
H36A C36 H36B 108.0 . . ?
C37 C36 C35 111.1(9) . . ?
C37 C36 H36A 109.4 . . ?
C37 C36 H36B 109.4 . . ?
C36 C37 H37A 109.9 . . ?
C36 C37 H37B 109.9 . . ?
H37A C37 H37B 108.3 . . ?
C38 C37 C36 109.0(10) . . ?
C38 C37 H37A 109.9 . . ?
C38 C37 H37B 109.9 . . ?
C37 C38 H38A 109.5 . . ?
C37 C38 H38B 109.5 . . ?
C37 C38 H38C 109.5 . . ?
H38A C38 H38B 109.5 . . ?
H38A C38 H38C 109.5 . . ?
H38B C38 H38C 109.5 . . ?
P1 C39 H39A 107.9 . . ?
P1 C39 H39B 107.9 . . ?
H39A C39 H39B 107.2 . . ?
C40 C39 P1 117.5(6) . . ?
C40 C39 H39A 107.9 . . ?
C40 C39 H39B 107.9 . . ?
P2 C40 H40A 108.1 . . ?
P2 C40 H40B 108.1 . . ?
C39 C40 P2 116.7(6) . . ?
C39 C40 H40A 108.1 . . ?
C39 C40 H40B 108.1 . . ?
H40A C40 H40B 107.3 . . ?
Rh3 C41 H41 113.3 . . ?
C42 C41 Rh3 71.2(6) . . ?
C42 C41 H41 113.3 . . ?
C42 C41 C48 125.1(10) . . ?
C48 C41 Rh3 113.6(7) . . ?
C48 C41 H41 113.3 . . ?
Rh3 C42 H42 113.8 . . ?
C41 C42 Rh3 71.2(6) . . ?
C41 C42 H42 113.8 . . ?
C41 C42 C43 126.1(10) . . ?
C43 C42 Rh3 109.8(7) . . ?
C43 C42 H42 113.8 . . ?
C42 C43 H43A 108.6 . . ?
C42 C43 H43B 108.6 . . ?
H43A C43 H43B 107.6 . . ?
C44 C43 C42 114.7(10) . . ?
C44 C43 H43A 108.6 . . ?
C44 C43 H43B 108.6 . . ?
C43 C44 H44A 109.2 . . ?
C43 C44 H44B 109.2 . . ?
C43 C44 C45 112.3(10) . . ?
H44A C44 H44B 107.9 . . ?
C45 C44 H44A 109.2 . . ?
C45 C44 H44B 109.2 . . ?
Rh3 C45 H45 114.6 . . ?
C44 C45 Rh3 111.2(8) . . ?
C44 C45 H45 114.6 . . ?
C46 C45 Rh3 72.1(7) . . ?
C46 C45 C44 122.4(11) . . ?
C46 C45 H45 114.6 . . ?
Rh3 C46 H46 114.4 . . ?
C45 C46 Rh3 71.8(7) . . ?
C45 C46 H46 114.4 . . ?
C45 C46 C47 124.7(11) . . ?
C47 C46 Rh3 108.9(8) . . ?
C47 C46 H46 114.4 . . ?
C46 C47 H47A 108.5 . . ?
C46 C47 H47B 108.5 . . ?
C46 C47 C48 114.9(10) . . ?
H47A C47 H47B 107.5 . . ?
C48 C47 H47A 108.5 . . ?
C48 C47 H47B 108.5 . . ?
C41 C48 H48A 108.6 . . ?
C41 C48 H48B 108.6 . . ?
C47 C48 C41 114.5(9) . . ?
C47 C48 H48A 108.6 . . ?
C47 C48 H48B 108.6 . . ?
H48A C48 H48B 107.6 . . ?
Rh4 C49 H49 114.2 . . ?
C50 C49 Rh4 70.3(6) . . ?
C50 C49 H49 114.2 . . ?
C50 C49 C56 124.1(11) . . ?
C56 C49 Rh4 111.9(7) . . ?
C56 C49 H49 114.2 . . ?
Rh4 C50 H50 113.5 . . ?
C49 C50 Rh4 71.0(6) . . ?
C49 C50 H50 113.5 . . ?
C49 C50 C51 125.4(10) . . ?
C51 C50 Rh4 112.2(7) . . ?
C51 C50 H50 113.5 . . ?
C50 C51 H51A 108.2 . . ?
C50 C51 H51B 108.2 . . ?
H51A C51 H51B 107.4 . . ?
C52 C51 C50 116.3(10) . . ?
C52 C51 H51A 108.2 . . ?
C52 C51 H51B 108.2 . . ?
C51 C52 H52A 108.1 . . ?
C51 C52 H52B 108.1 . . ?
H52A C52 H52B 107.3 . . ?
C53 C52 C51 116.9(10) . . ?
C53 C52 H52A 108.1 . . ?
C53 C52 H52B 108.1 . . ?
Rh4 C53 H53 114.7 . . ?
C52 C53 Rh4 111.2(8) . . ?
C52 C53 H53 114.7 . . ?
C54 C53 Rh4 72.4(7) . . ?
C54 C53 C52 121.9(12) . . ?
C54 C53 H53 114.7 . . ?
Rh4 C54 H54 114.0 . . ?
C53 C54 Rh4 71.7(7) . . ?
C53 C54 H54 114.0 . . ?
C53 C54 C55 125.9(12) . . ?
C55 C54 Rh4 108.8(8) . . ?
C55 C54 H54 114.0 . . ?
C54 C55 H55A 107.6 . . ?
C54 C55 H55B 107.6 . . ?
H55A C55 H55B 107.1 . . ?
C56 C55 C54 118.7(10) . . ?
C56 C55 H55A 107.6 . . ?
C56 C55 H55B 107.6 . . ?
C49 C56 H56A 108.2 . . ?
C49 C56 H56B 108.2 . . ?
C55 C56 C49 116.4(9) . . ?
C55 C56 H56A 108.2 . . ?
C55 C56 H56B 108.2 . . ?
H56A C56 H56B 107.3 . . ?
C58 C57 C62 120.0 . . ?
C58 C57 C63 123.8(15) . . ?
C62 C57 C63 116.2(15) . . ?
C57 C58 H58 120.0 . . ?
C57 C58 C59 120.0 . . ?
C59 C58 H58 120.0 . . ?
C58 C59 H59 120.0 . . ?
C58 C59 C60 120.0 . . ?
C60 C59 H59 120.0 . . ?
C59 C60 H60 120.0 . . ?
C61 C60 C59 120.0 . . ?
C61 C60 H60 120.0 . . ?
C60 C61 H61 120.0 . . ?
C62 C61 C60 120.0 . . ?
C62 C61 H61 120.0 . . ?
C57 C62 H62 120.0 . . ?
C61 C62 C57 120.0 . . ?
C61 C62 H62 120.0 . . ?
C57 C63 H63A 109.5 . . ?
C57 C63 H63B 109.5 . . ?
C57 C63 H63C 109.5 . . ?
H63A C63 H63B 109.5 . . ?
H63A C63 H63C 109.5 . . ?
H63B C63 H63C 109.5 . . ?
C65 C64 C69 120.0 . . ?
C65 C64 C70 122(2) . . ?
C69 C64 C70 118(3) . . ?
C64 C65 H65 120.0 . . ?
C64 C65 C66 120.0 . . ?
C66 C65 H65 120.0 . . ?
C65 C66 H66 120.0 . . ?
C67 C66 C65 120.0 . . ?
C67 C66 H66 120.0 . . ?
C66 C67 H67 120.0 . . ?
C68 C67 C66 120.0 . . ?
C68 C67 H67 120.0 . . ?
C67 C68 H68 120.0 . . ?
C67 C68 C69 120.0 . . ?
C69 C68 H68 120.0 . . ?
C64 C69 H69 120.0 . . ?
C68 C69 C64 120.0 . . ?
C68 C69 H69 120.0 . . ?
C64 C70 H70A 109.5 . . ?
C64 C70 H70B 109.5 . . ?
C64 C70 H70C 109.5 . . ?
H70A C70 H70B 109.5 . . ?
H70A C70 H70C 109.5 . . ?
H70B C70 H70C 109.5 . . ?
C65S C64S C69S 120.0 . . ?
C65S C64S C70S 115(2) . . ?
C69S C64S C70S 124(2) . . ?
C64S C65S H65S 120.0 . . ?
C64S C65S C66S 120.0 . . ?
C66S C65S H65S 120.0 . . ?
C65S C66S H66S 120.0 . . ?
C67S C66S C65S 120.0 . . ?
C67S C66S H66S 120.0 . . ?
C66S C67S H67S 120.0 . . ?
C68S C67S C66S 120.0 . . ?
C68S C67S H67S 120.0 . . ?
C67S C68S H68S 120.0 . . ?
C69S C68S C67S 120.0 . . ?
C69S C68S H68S 120.0 . . ?
C64S C69S H69S 120.0 . . ?
C68S C69S C64S 120.0 . . ?
C68S C69S H69S 120.0 . . ?
C64S C70S H70D 109.5 . . ?
C64S C70S H70E 109.5 . . ?
C64S C70S H70F 109.5 . . ?
H70D C70S H70E 109.5 . . ?
H70D C70S H70F 109.5 . . ?
H70E C70S H70F 109.5 . . ?
C58A C57A C62A 120.0 . . ?
C58A C57A C63A 127.5(18) . . ?
C62A C57A C63A 112.5(18) . . ?
C57A C58A H58A 120.0 . . ?
C57A C58A C59A 120.0 . . ?
C59A C58A H58A 120.0 . . ?
C58A C59A H59A 120.0 . . ?
C58A C59A C60A 120.0 . . ?
C60A C59A H59A 120.0 . . ?
C59A C60A H60A 120.0 . . ?
C61A C60A C59A 120.0 . . ?
C61A C60A H60A 120.0 . . ?
C60A C61A H61A 120.0 . . ?
C62A C61A C60A 120.0 . . ?
C62A C61A H61A 120.0 . . ?
C57A C62A H62A 120.0 . . ?
C61A C62A C57A 120.0 . . ?
C61A C62A H62A 120.0 . . ?
C57A C63A H63D 109.5 . . ?
C57A C63A H63E 109.5 . . ?
C57A C63A H63F 109.5 . . ?
H63D C63A H63E 109.5 . . ?
H63D C63A H63F 109.5 . . ?
H63E C63A H63F 109.5 . . ?

loop_
_geom_bond_atom_site_label_1
_geom_bond_atom_site_label_2
_geom_bond_distance
_geom_bond_site_symmetry_2
_geom_bond_publ_flag
Rh1 Se1 2.5039(12) . ?
Rh1 Cl1 2.401(2) . ?
Rh1 C8 2.108(10) . ?
Rh1 C9 2.124(10) . ?
Rh1 C12 2.111(9) . ?
Rh1 C13 2.140(10) . ?
Rh2 Se2 2.4996(12) . ?
Rh2 Cl2 2.378(2) . ?
Rh2 C27 2.16(2) . ?
Rh2 C27S 2.15(3) . ?
Rh2 C30 2.106(11) . ?
Rh2 C31 2.122(11) . ?
Rh2 C34 2.10(2) . ?
Rh2 C34S 2.16(2) . ?
Rh3 Cl3 2.358(2) . ?
Rh3 P1 2.256(2) . ?
Rh3 C41 2.121(10) . ?
Rh3 C42 2.122(11) . ?
Rh3 C45 2.224(11) . ?
Rh3 C46 2.228(11) . ?
Rh4 Cl4 2.361(2) . ?
Rh4 P2 2.261(2) . ?
Rh4 C49 2.143(10) . ?
Rh4 C50 2.133(11) . ?
Rh4 C53 2.223(12) . ?
Rh4 C54 2.231(11) . ?
Se1 C2 1.870(9) . ?
Se2 C21 1.869(9) . ?
P1 C1 1.828(9) . ?
P1 C20 1.823(9) . ?
P1 C39 1.851(9) . ?
P2 C3 1.820(9) . ?
P2 C22 1.834(10) . ?
P2 C40 1.864(9) . ?
N1 C1 1.387(11) . ?
N1 C2 1.349(12) . ?
N1 C4 1.472(11) . ?
N2 C2 1.354(11) . ?
N2 C3 1.385(11) . ?
N2 C16 1.477(12) . ?
N3 C20 1.375(12) . ?
N3 C21 1.363(12) . ?
N3 C23 1.470(13) . ?
N4 C21 1.339(12) . ?
N4 C22 1.383(11) . ?
N4 C35 1.473(12) . ?
C1 C3 1.342(13) . ?
C4 H4A 0.9900 . ?
C4 H4B 0.9900 . ?
C4 C5 1.490(13) . ?
C5 H5A 0.9900 . ?
C5 H5B 0.9900 . ?
C5 C6 1.529(13) . ?
C6 H6A 0.9900 . ?
C6 H6B 0.9900 . ?
C6 C7 1.523(14) . ?
C7 H7A 0.9800 . ?
C7 H7B 0.9800 . ?
C7 H7C 0.9800 . ?
C8 H8 1.0000 . ?
C8 C9 1.390(14) . ?
C8 C15 1.520(14) . ?
C9 H9 1.0000 . ?
C9 C10 1.523(13) . ?
C10 H10A 0.9900 . ?
C10 H10B 0.9900 . ?
C10 C11 1.534(14) . ?
C11 H11A 0.9900 . ?
C11 H11B 0.9900 . ?
C11 C12 1.496(15) . ?
C12 H12 1.0000 . ?
C12 C13 1.407(15) . ?
C13 H13 1.0000 . ?
C13 C14 1.497(15) . ?
C14 H14A 0.9900 . ?
C14 H14B 0.9900 . ?
C14 C15 1.544(14) . ?
C15 H15A 0.9900 . ?
C15 H15B 0.9900 . ?
C16 H16A 0.9900 . ?
C16 H16B 0.9900 . ?
C16 C17 1.531(13) . ?
C17 H17A 0.9900 . ?
C17 H17B 0.9900 . ?
C17 C18 1.511(14) . ?
C18 H18A 0.9900 . ?
C18 H18B 0.9900 . ?
C18 C19 1.538(15) . ?
C19 H19A 0.9800 . ?
C19 H19B 0.9800 . ?
C19 H19C 0.9800 . ?
C20 C22 1.333(13) . ?
C23 H23A 0.9900 . ?
C23 H23B 0.9900 . ?
C23 C24 1.565(15) . ?
C24 H24A 0.9900 . ?
C24 H24B 0.9900 . ?
C24 C25 1.459(18) . ?
C25 H25A 0.9900 . ?
C25 H25B 0.9900 . ?
C25 C26 1.52(2) . ?
C26 H26A 0.9800 . ?
C26 H26B 0.9800 . ?
C26 H26C 0.9800 . ?
C27 H27 1.0000 . ?
C27 C28 1.51(3) . ?
C27 C34 1.36(3) . ?
C28 H28A 0.9900 . ?
C28 H28B 0.9900 . ?
C28 C29 1.38(2) . ?
C27S H27S 1.0000 . ?
C27S C28S 1.51(3) . ?
C27S C34S 1.35(4) . ?
C28S H28C 0.9900 . ?
C28S H28D 0.9900 . ?
C28S C29 1.62(3) . ?
C29 H29A 0.9900 . ?
C29 H29B 0.9900 . ?
C29 H29C 0.9900 . ?
C29 H29D 0.9900 . ?
C29 C30 1.520(15) . ?
C30 H30 1.0000 . ?
C30 C31 1.386(16) . ?
C31 H31 1.0000 . ?
C31 C32 1.521(15) . ?
C32 H32A 0.9900 . ?
C32 H32B 0.9900 . ?
C32 H32C 0.9900 . ?
C32 H32D 0.9900 . ?
C32 C33 1.61(3) . ?
C32 C33S 1.41(3) . ?
C33 H33A 0.9900 . ?
C33 H33B 0.9900 . ?
C33 C34 1.53(3) . ?
C34 H34 1.0000 . ?
C33S H33C 0.9900 . ?
C33S H33D 0.9900 . ?
C33S C34S 1.47(3) . ?
C34S H34S 1.0000 . ?
C35 H35A 0.9900 . ?
C35 H35B 0.9900 . ?
C35 C36 1.539(13) . ?
C36 H36A 0.9900 . ?
C36 H36B 0.9900 . ?
C36 C37 1.525(14) . ?
C37 H37A 0.9900 . ?
C37 H37B 0.9900 . ?
C37 C38 1.522(16) . ?
C38 H38A 0.9800 . ?
C38 H38B 0.9800 . ?
C38 H38C 0.9800 . ?
C39 H39A 0.9900 . ?
C39 H39B 0.9900 . ?
C39 C40 1.546(12) . ?
C40 H40A 0.9900 . ?
C40 H40B 0.9900 . ?
C41 H41 1.0000 . ?
C41 C42 1.366(15) . ?
C41 C48 1.535(15) . ?
C42 H42 1.0000 . ?
C42 C43 1.525(15) . ?
C43 H43A 0.9900 . ?
C43 H43B 0.9900 . ?
C43 C44 1.505(17) . ?
C44 H44A 0.9900 . ?
C44 H44B 0.9900 . ?
C44 C45 1.527(16) . ?
C45 H45 1.0000 . ?
C45 C46 1.379(16) . ?
C46 H46 1.0000 . ?
C46 C47 1.504(16) . ?
C47 H47A 0.9900 . ?
C47 H47B 0.9900 . ?
C47 C48 1.516(16) . ?
C48 H48A 0.9900 . ?
C48 H48B 0.9900 . ?
C49 H49 1.0000 . ?
C49 C50 1.417(16) . ?
C49 C56 1.502(11) . ?
C50 H50 1.0000 . ?
C50 C51 1.494(12) . ?
C51 H51A 0.9900 . ?
C51 H51B 0.9900 . ?
C51 C52 1.472(12) . ?
C52 H52A 0.9900 . ?
C52 H52B 0.9900 . ?
C52 C53 1.465(12) . ?
C53 H53 1.0000 . ?
C53 C54 1.371(17) . ?
C54 H54 1.0000 . ?
C54 C55 1.470(12) . ?
C55 H55A 0.9900 . ?
C55 H55B 0.9900 . ?
C55 C56 1.460(11) . ?
C56 H56A 0.9900 . ?
C56 H56B 0.9900 . ?
C57 C58 1.3900 . ?
C57 C62 1.3900 . ?
C57 C63 1.5399(10) . ?
C58 H58 0.9500 . ?
C58 C59 1.3900 . ?
C59 H59 0.9500 . ?
C59 C60 1.3900 . ?
C60 H60 0.9500 . ?
C60 C61 1.3900 . ?
C61 H61 0.9500 . ?
C61 C62 1.3900 . ?
C62 H62 0.9500 . ?
C63 H63A 0.9800 . ?
C63 H63B 0.9800 . ?
C63 H63C 0.9800 . ?
C64 C65 1.3900 . ?
C64 C69 1.3900 . ?
C64 C70 1.44(4) . ?
C65 H65 0.9500 . ?
C65 C66 1.3900 . ?
C66 H66 0.9500 . ?
C66 C67 1.3900 . ?
C67 H67 0.9500 . ?
C67 C68 1.3900 . ?
C68 H68 0.9500 . ?
C68 C69 1.3900 . ?
C69 H69 0.9500 . ?
C70 H70A 0.9800 . ?
C70 H70B 0.9800 . ?
C70 H70C 0.9800 . ?
C64S C65S 1.3900 . ?
C64S C69S 1.3900 . ?
C64S C70S 1.44(3) . ?
C65S H65S 0.9500 . ?
C65S C66S 1.3900 . ?
C66S H66S 0.9500 . ?
C66S C67S 1.3900 . ?
C67S H67S 0.9500 . ?
C67S C68S 1.3900 . ?
C68S H68S 0.9500 . ?
C68S C69S 1.3900 . ?
C69S H69S 0.9500 . ?
C70S H70D 0.9800 . ?
C70S H70E 0.9800 . ?
C70S H70F 0.9800 . ?
C57A C58A 1.3900 . ?
C57A C62A 1.3900 . ?
C57A C63A 1.530(16) . ?
C58A H58A 0.9500 . ?
C58A C59A 1.3900 . ?
C59A H59A 0.9500 . ?
C59A C60A 1.3900 . ?
C60A H60A 0.9500 . ?
C60A C61A 1.3900 . ?
C61A H61A 0.9500 . ?
C61A C62A 1.3900 . ?
C62A H62A 0.9500 . ?
C63A H63D 0.9800 . ?
C63A H63E 0.9800 . ?
C63A H63F 0.9800 . ?

loop_
_geom_torsion_atom_site_label_1
_geom_torsion_atom_site_label_2
_geom_torsion_atom_site_label_3
_geom_torsion_atom_site_label_4
_geom_torsion
_geom_torsion_site_symmetry_1
_geom_torsion_site_symmetry_2
_geom_torsion_site_symmetry_3
_geom_torsion_site_symmetry_4
_geom_torsion_publ_flag
Rh1 Se1 C2 N1 -87.1(8) . . . . ?
Rh1 Se1 C2 N2 85.6(8) . . . . ?
Rh1 C8 C9 C10 104.6(10) . . . . ?
Rh1 C8 C15 C14 -34.4(10) . . . . ?
Rh1 C9 C10 C11 -9.9(11) . . . . ?
Rh1 C12 C13 C14 106.9(9) . . . . ?
Rh1 C13 C14 C15 -15.4(11) . . . . ?
Rh2 Se2 C21 N3 90.5(8) . . . . ?
Rh2 Se2 C21 N4 -84.7(8) . . . . ?
Rh2 C27 C28 C29 -31(2) . . . . ?
Rh2 C27 C34 C33 106(2) . . . . ?
Rh2 C27S C28S C29 8(3) . . . . ?
Rh2 C27S C34S C33S 103(2) . . . . ?
Rh2 C30 C31 C32 -102.8(11) . . . . ?
Rh2 C31 C32 C33 -32.2(14) . . . . ?
Rh2 C31 C32 C33S 9.7(18) . . . . ?
Rh3 P1 C1 N1 -19.2(9) . . . . ?
Rh3 P1 C1 C3 -176.1(7) . . . . ?
Rh3 P1 C20 N3 23.3(9) . . . . ?
Rh3 P1 C20 C22 -168.5(6) . . . . ?
Rh3 P1 C39 C40 -178.1(5) . . . . ?
Rh3 C41 C42 C43 -101.2(11) . . . . ?
Rh3 C41 C48 C47 -3.8(13) . . . . ?
Rh3 C42 C43 C44 -36.9(12) . . . . ?
Rh3 C45 C46 C47 -100.8(11) . . . . ?
Rh3 C46 C47 C48 -28.7(13) . . . . ?
Rh4 P2 C3 N2 21.8(10) . . . . ?
Rh4 P2 C3 C1 -169.6(6) . . . . ?
Rh4 P2 C22 N4 -17.3(9) . . . . ?
Rh4 P2 C22 C20 -172.9(6) . . . . ?
Rh4 P2 C40 C39 179.8(5) . . . . ?
Rh4 C49 C50 C51 104.3(11) . . . . ?
Rh4 C49 C56 C55 -10.4(16) . . . . ?
Rh4 C50 C51 C52 19.0(15) . . . . ?
Rh4 C53 C54 C55 100.4(12) . . . . ?
Rh4 C54 C55 C56 15.5(17) . . . . ?
P1 C1 C3 P2 -10.5(11) . . . . ?
P1 C1 C3 N2 160.4(7) . . . . ?
P1 C20 C22 P2 -11.7(10) . . . . ?
P1 C20 C22 N4 -171.6(6) . . . . ?
P1 C39 C40 P2 -8.5(10) . . . . ?
N1 C1 C3 P2 -171.2(6) . . . . ?
N1 C1 C3 N2 -0.2(10) . . . . ?
N1 C4 C5 C6 -179.4(8) . . . . ?
N2 C16 C17 C18 172.9(8) . . . . ?
N3 C20 C22 P2 158.8(6) . . . . ?
N3 C20 C22 N4 -1.1(10) . . . . ?
N3 C23 C24 C25 171.7(12) . . . . ?
N4 C35 C36 C37 -174.0(8) . . . . ?
C1 P1 C20 N3 153.4(8) . . . . ?
C1 P1 C20 C22 -38.4(8) . . . . ?
C1 P1 C39 C40 53.8(7) . . . . ?
C1 N1 C2 Se1 172.5(7) . . . . ?
C1 N1 C2 N2 -1.2(10) . . . . ?
C1 N1 C4 C5 97.5(10) . . . . ?
C2 N1 C1 P1 -158.5(7) . . . . ?
C2 N1 C1 C3 0.9(10) . . . . ?
C2 N1 C4 C5 -79.5(11) . . . . ?
C2 N2 C3 P2 169.2(7) . . . . ?
C2 N2 C3 C1 -0.5(10) . . . . ?
C2 N2 C16 C17 -94.0(10) . . . . ?
C3 P2 C22 N4 -152.0(8) . . . . ?
C3 P2 C22 C20 52.3(8) . . . . ?
C3 P2 C40 C39 -44.9(8) . . . . ?
C3 N2 C2 Se1 -172.7(7) . . . . ?
C3 N2 C2 N1 1.1(10) . . . . ?
C3 N2 C16 C17 73.0(11) . . . . ?
C4 N1 C1 P1 24.1(13) . . . . ?
C4 N1 C1 C3 -176.4(8) . . . . ?
C4 N1 C2 Se1 -9.9(12) . . . . ?
C4 N1 C2 N2 176.3(8) . . . . ?
C4 C5 C6 C7 177.5(8) . . . . ?
C8 C9 C10 C11 -91.0(12) . . . . ?
C9 C8 C15 C14 48.5(14) . . . . ?
C9 C10 C11 C12 30.2(13) . . . . ?
C10 C11 C12 Rh1 -35.8(11) . . . . ?
C10 C11 C12 C13 45.3(14) . . . . ?
C11 C12 C13 Rh1 -101.5(10) . . . . ?
C11 C12 C13 C14 5.4(16) . . . . ?
C12 C13 C14 C15 -96.4(12) . . . . ?
C13 C14 C15 C8 31.8(12) . . . . ?
C15 C8 C9 Rh1 -105.1(10) . . . . ?
C15 C8 C9 C10 -0.5(16) . . . . ?
C16 N2 C2 Se1 -3.7(13) . . . . ?
C16 N2 C2 N1 170.1(8) . . . . ?
C16 N2 C3 P2 0.3(14) . . . . ?
C16 N2 C3 C1 -169.4(8) . . . . ?
C16 C17 C18 C19 179.9(9) . . . . ?
C20 P1 C1 N1 -151.8(8) . . . . ?
C20 P1 C1 C3 51.3(9) . . . . ?
C20 P1 C39 C40 -44.7(8) . . . . ?
C20 N3 C21 Se2 -174.0(7) . . . . ?
C20 N3 C21 N4 2.1(10) . . . . ?
C20 N3 C23 C24 79.6(11) . . . . ?
C21 N3 C20 P1 168.7(7) . . . . ?
C21 N3 C20 C22 -0.6(10) . . . . ?
C21 N3 C23 C24 -89.5(11) . . . . ?
C21 N4 C22 P2 -156.1(7) . . . . ?
C21 N4 C22 C20 2.4(10) . . . . ?
C21 N4 C35 C36 -81.7(10) . . . . ?
C22 P2 C3 N2 152.2(9) . . . . ?
C22 P2 C3 C1 -39.3(8) . . . . ?
C22 P2 C40 C39 53.3(7) . . . . ?
C22 N4 C21 Se2 173.2(7) . . . . ?
C22 N4 C21 N3 -2.8(10) . . . . ?
C22 N4 C35 C36 94.7(11) . . . . ?
C23 N3 C20 P1 -1.9(14) . . . . ?
C23 N3 C20 C22 -171.2(9) . . . . ?
C23 N3 C21 Se2 -3.0(13) . . . . ?
C23 N3 C21 N4 173.1(8) . . . . ?
C23 C24 C25 C26 176.2(14) . . . . ?
C27 C28 C29 C30 31(2) . . . . ?
C28 C27 C34 Rh2 -104(2) . . . . ?
C28 C27 C34 C33 2(4) . . . . ?
C28 C29 C30 Rh2 -16.1(17) . . . . ?
C28 C29 C30 C31 -98.3(17) . . . . ?
C27S C28S C29 C30 -26(2) . . . . ?
C28S C27S C34S Rh2 -102(2) . . . . ?
C28S C27S C34S C33S 1(4) . . . . ?
C28S C29 C30 Rh2 31.4(13) . . . . ?
C28S C29 C30 C31 -50.8(16) . . . . ?
C29 C30 C31 Rh2 104.5(11) . . . . ?
C29 C30 C31 C32 1.8(18) . . . . ?
C30 C31 C32 C33 47.3(17) . . . . ?
C30 C31 C32 C33S 89.3(19) . . . . ?
C31 C32 C33 C34 24(2) . . . . ?
C31 C32 C33S C34S -24(3) . . . . ?
C32 C33 C34 Rh2 -5(3) . . . . ?
C32 C33 C34 C27 -90(3) . . . . ?
C32 C33S C34S Rh2 25(3) . . . . ?
C32 C33S C34S C27S -55(3) . . . . ?
C34 C27 C28 C29 48(3) . . . . ?
C34S C27S C28S C29 89(3) . . . . ?
C35 N4 C21 Se2 -9.8(13) . . . . ?
C35 N4 C21 N3 174.3(8) . . . . ?
C35 N4 C22 P2 27.1(13) . . . . ?
C35 N4 C22 C20 -174.4(8) . . . . ?
C35 C36 C37 C38 178.3(9) . . . . ?
C39 P1 C1 N1 110.6(8) . . . . ?
C39 P1 C1 C3 -46.2(9) . . . . ?
C39 P1 C20 N3 -109.3(8) . . . . ?
C39 P1 C20 C22 58.8(8) . . . . ?
C40 P2 C3 N2 -110.3(9) . . . . ?
C40 P2 C3 C1 58.3(8) . . . . ?
C40 P2 C22 N4 110.5(8) . . . . ?
C40 P2 C22 C20 -45.1(8) . . . . ?
C41 C42 C43 C44 43.8(16) . . . . ?
C42 C41 C48 C47 -86.7(14) . . . . ?
C42 C43 C44 C45 32.6(15) . . . . ?
C43 C44 C45 Rh3 -12.5(13) . . . . ?
C43 C44 C45 C46 -94.2(14) . . . . ?
C44 C45 C46 Rh3 104.2(11) . . . . ?
C44 C45 C46 C47 3.4(18) . . . . ?
C45 C46 C47 C48 51.8(17) . . . . ?
C46 C47 C48 C41 22.4(16) . . . . ?
C48 C41 C42 Rh3 106.1(11) . . . . ?
C48 C41 C42 C43 4.8(18) . . . . ?
C49 C50 C51 C52 -62.9(17) . . . . ?
C50 C49 C56 C55 70.0(17) . . . . ?
C50 C51 C52 C53 -10.6(19) . . . . ?
C51 C52 C53 Rh4 -2.8(16) . . . . ?
C51 C52 C53 C54 79.2(17) . . . . ?
C52 C53 C54 Rh4 -104.5(11) . . . . ?
C52 C53 C54 C55 -4.1(19) . . . . ?
C53 C54 C55 C56 -65.1(19) . . . . ?
C54 C55 C56 C49 -4(2) . . . . ?
C56 C49 C50 Rh4 -103.7(10) . . . . ?
C56 C49 C50 C51 0.6(17) . . . . ?
C57 C58 C59 C60 0.0 . . . . ?
C58 C57 C62 C61 0.0 . . . . ?
C58 C59 C60 C61 0.0 . . . . ?
C59 C60 C61 C62 0.0 . . . . ?
C60 C61 C62 C57 0.0 . . . . ?
C62 C57 C58 C59 0.0 . . . . ?
C63 C57 C58 C59 -178(2) . . . . ?
C63 C57 C62 C61 179(2) . . . . ?
C64 C65 C66 C67 0.0 . . . . ?
C65 C64 C69 C68 0.0 . . . . ?
C65 C66 C67 C68 0.0 . . . . ?
C66 C67 C68 C69 0.0 . . . . ?
C67 C68 C69 C64 0.0 . . . . ?
C69 C64 C65 C66 0.0 . . . . ?
C70 C64 C65 C66 176(3) . . . . ?
C70 C64 C69 C68 -176(3) . . . . ?
C64S C65S C66S C67S 0.0 . . . . ?
C65S C64S C69S C68S 0.0 . . . . ?
C65S C66S C67S C68S 0.0 . . . . ?
C66S C67S C68S C69S 0.0 . . . . ?
C67S C68S C69S C64S 0.0 . . . . ?
C69S C64S C65S C66S 0.0 . . . . ?
C70S C64S C65S C66S -166(3) . . . . ?
C70S C64S C69S C68S 165(3) . . . . ?
C57A C58A C59A C60A 0.0 . . . . ?
C58A C57A C62A C61A 0.0 . . . . ?
C58A C59A C60A C61A 0.0 . . . . ?
C59A C60A C61A C62A 0.0 . . . . ?
C60A C61A C62A C57A 0.0 . . . . ?
C62A C57A C58A C59A 0.0 . . . . ?
C63A C57A C58A C59A -179(3) . . . . ?
C63A C57A C62A C61A 179(2) . . . . ?
